data_1551979
loop_
_publ_author_name
'Joseph A. B. Abdalla'
'Alexa Caise'
'Christian P. Sindlinger'
'Remi Tirfoin'
'Amber L. Thompson'
'Alison J. Edwards'
'Simon Aldridge'

_publ_section_title
;
 Structural snapshots of concerted double E-H bond activation at a
 transition metal centre
;
_journal_name_full 'Nature Chemistry'
_journal_page_first 1256
_journal_page_last 1262
_journal_paper_doi 10.1038/nchem.2792
_journal_volume 9
_journal_year 2017
_chemical_absolute_configuration .
_chemical_compound_source .
_chemical_formula_moiety 'C65 H109 Ga N2 P2 Rh, C16 Al F36 O4, C6 H5 F'
_chemical_formula_sum 'C87 H114 Al F37 Ga N2 O4 P2 Rh'
_chemical_formula_weight 2216.37
_space_group_IT_number 2
_space_group_name_Hall '-P 1'
_space_group_name_H-M_alt 'P -1'
_symmetry_cell_setting triclinic
_symmetry_space_group_name_Hall '-P 1'
_symmetry_space_group_name_H-M 'P -1'
_atom_sites_solution_hydrogens difmap
_atom_sites_solution_primary other
_cell_angle_alpha 67.4818(16)
_cell_angle_beta 79.5277(14)
_cell_angle_gamma 88.0398(13)
_cell_formula_units_Z 2
_cell_length_a 15.8418(2)
_cell_length_b 17.8312(3)
_cell_length_c 19.9771(4)
_cell_measurement_reflns_used 47043
_cell_measurement_temperature 150
_cell_measurement_theta_max 76
_cell_measurement_theta_min 3
_cell_volume 5122.13(16)
_computing_cell_refinement 'CrysAlisPro, (Agilent, 2011)'
_computing_data_collection 'SuperNova, (Oxford Diffraction, 2010)'
_computing_data_reduction 'CrysAlisPro, (Agilent, 2011)'
_computing_molecular_graphics 'CAMERON (Watkin et al., 1996)'
_computing_publication_material 'CRYSTALS (Betteridge et al., 2003)'
_computing_structure_refinement 'CRYSTALS (Betteridge et al., 2003)'
_computing_structure_solution 'Superflip (Palatinus & Chapuis, 2007)'
_diffrn_ambient_temperature 150
_diffrn_measured_fraction_theta_full 0.996
_diffrn_measured_fraction_theta_max 0.996
_diffrn_measurement_device Area
_diffrn_measurement_device_type 'Oxford Diffraction SuperNova'
_diffrn_measurement_method \w
_diffrn_radiation_monochromator graphite
_diffrn_radiation_type 'Cu K\a'
_diffrn_radiation_wavelength 1.54180
_diffrn_reflns_av_R_equivalents 0.037
_diffrn_reflns_limit_h_max 19
_diffrn_reflns_limit_h_min -19
_diffrn_reflns_limit_k_max 22
_diffrn_reflns_limit_k_min -20
_diffrn_reflns_limit_l_max 25
_diffrn_reflns_limit_l_min 0
_diffrn_reflns_number 94795
_diffrn_reflns_theta_full 76.579
_diffrn_reflns_theta_max 76.579
_diffrn_reflns_theta_min 3.386
_diffrn_standards_decay_% .
_diffrn_standards_interval_count .
_diffrn_standards_interval_time .
_diffrn_standards_number 0
_exptl_absorpt_coefficient_mu 3.020
_exptl_absorpt_correction_T_max 0.56
_exptl_absorpt_correction_T_min 0.40
_exptl_absorpt_correction_type multi-scan
_exptl_absorpt_process_details 'CrysAlisPro, (Agilent, 2011)'
_exptl_crystal_colour clear_pale_green-yellow
_exptl_crystal_density_diffrn 1.437
_exptl_crystal_density_meas ?
_exptl_crystal_density_method 'not measured'
_exptl_crystal_description block
_exptl_crystal_F_000 2268.000
_exptl_crystal_size_max 0.30
_exptl_crystal_size_mid 0.25
_exptl_crystal_size_min 0.19
_platon_squeeze_details
;
The discrete Fourier transform of the void region were treated as
contributions to the A and B parts of the calculated structure factors.
;
_refine_diff_density_max 2.35
_refine_diff_density_min -1.65
_refine_ls_extinction_method None
_refine_ls_goodness_of_fit_ref 1.0248
_refine_ls_hydrogen_treatment mixed
_refine_ls_matrix_type full
_refine_ls_number_parameters 1705
_refine_ls_number_reflns 18446
_refine_ls_number_restraints 3757
_refine_ls_R_factor_all 0.0875
_refine_ls_R_factor_gt 0.0857
_refine_ls_shift/su_max 0.0018127
_refine_ls_shift/su_mean 0.0001145
_refine_ls_structure_factor_coef Fsqd
_refine_ls_weighting_details
;
 Method= Modified Sheldrick
 w=1/[\s^2^(F^2^) + ( 0.19P)^2^ +25.74P]
 ,where P=(max(Fo^2^,0) + 2Fc^2^)/3
;
_refine_ls_weighting_scheme calc
_refine_ls_wR_factor_all 0.2589
_refine_ls_wR_factor_gt 0.2565
_refine_ls_wR_factor_ref 0.2589
_reflns_limit_h_max 19
_reflns_limit_h_min -19
_reflns_limit_k_max 22
_reflns_limit_k_min -20
_reflns_limit_l_max 25
_reflns_limit_l_min 0
_reflns_number_gt 17646
_reflns_number_total 21474
_reflns_threshold_expression I>2.0\s(I)
_oxford_diffrn_Wilson_B_factor 1.41
_oxford_diffrn_Wilson_scale 0.16
_oxford_refine_ls_r_factor_ref 0.0875
_oxford_refine_ls_scale 2.95(4)
_oxford_reflns_number_all 18446
_oxford_reflns_threshold_expression_ref I>-3.0\s(I)
_cod_data_source_file 1000002.cif
_cod_data_source_block PCOD1000002
_cod_depositor_comments
;
The following automatic conversions were performed:

data item '_atom_sites_solution_primary' value 'Other' was changed to
'other' in accordance with the built-in table derived from the CIF
Core dictionary named 'cif_core.dic' version 2.4.5 last updated on
2014-11-21.

data item '_exptl_crystal_density_meas' value 'not measured' was
changed to '?' -- the value is perceived as not measured.

Automatic conversion script
Id: cif_fix_values 6909 2019-04-08 15:41:33Z antanas 
;
_cod_original_sg_symbol_H-M 'P -1 '
_cod_original_formula_sum 'C87 H114 Al1 F37 Ga1 N2 O4 P2 Rh1'
_cod_database_code 1551979

loop_
_symmetry_equiv_pos_as_xyz
x,y,z
-x,-y,-z

loop_
_atom_site_label
_atom_site_type_symbol
_atom_site_fract_x
_atom_site_fract_y
_atom_site_fract_z
_atom_site_U_iso_or_equiv
_atom_site_occupancy
_atom_site_adp_type
_atom_site_refinement_flags_posn
_atom_site_refinement_flags_adp
_atom_site_refinement_flags_occupancy
_atom_site_disorder_assembly
_atom_site_disorder_group
_atom_site_attached_hydrogens
Rh1 Rh 0.86036(2) 0.714008(19) 0.211242(17) 0.0151 1.0000 Uani D . . . . .
Ga1 Ga 0.82460(3) 0.70034(3) 0.33582(3) 0.0155 1.0000 Uani . . . . . .
N1 N 0.7262(3) 0.6384(3) 0.4080(2) 0.0204 1.0000 Uani . . . . . .
N2 N 0.8535(3) 0.7570(2) 0.3973(2) 0.0189 1.0000 Uani . . . . . .
C1 C 0.6323(4) 0.5806(4) 0.5310(3) 0.0362 1.0000 Uani . . . . . .
C2 C 0.7079(3) 0.6332(3) 0.4784(3) 0.0246 1.0000 Uani . . . . . .
C3 C 0.7537(3) 0.6758(3) 0.5057(3) 0.0250 1.0000 Uani . . . . . .
C4 C 0.8163(3) 0.7381(3) 0.4679(3) 0.0220 1.0000 Uani . . . . . .
C5 C 0.8379(4) 0.7859(4) 0.5114(3) 0.0358 1.0000 Uani . . . . . .
C11 C 0.6620(3) 0.6054(3) 0.3825(3) 0.0224 1.0000 Uani . . . . . .
C12 C 0.5944(3) 0.6542(3) 0.3579(3) 0.0261 1.0000 Uani . . . . . .
C13 C 0.5312(4) 0.6218(4) 0.3343(3) 0.0334 1.0000 Uani . . . . . .
C14 C 0.5342(4) 0.5442(4) 0.3375(3) 0.0337 1.0000 Uani . . . . . .
C15 C 0.6014(4) 0.4963(4) 0.3621(3) 0.0340 1.0000 Uani . . . . . .
C16 C 0.6673(3) 0.5256(3) 0.3849(3) 0.0274 1.0000 Uani . . . . . .
C17 C 0.5835(3) 0.7399(4) 0.3568(3) 0.0293 1.0000 Uani . . . . . .
C18 C 0.7386(4) 0.4699(4) 0.4115(3) 0.0335 1.0000 Uani . . . . . .
C21 C 0.9118(3) 0.8278(3) 0.3620(3) 0.0213 1.0000 Uani . . . . . .
C22 C 0.9979(3) 0.8215(3) 0.3731(3) 0.0267 1.0000 Uani . . . . . .
C23 C 1.0503(4) 0.8925(4) 0.3405(4) 0.0350 1.0000 Uani . . . . . .
C24 C 1.0203(5) 0.9649(4) 0.2992(4) 0.0443 1.0000 Uani . . . . . .
C25 C 0.9364(5) 0.9689(4) 0.2882(4) 0.0428 1.0000 Uani . . . . . .
C26 C 0.8805(4) 0.9011(3) 0.3191(3) 0.0292 1.0000 Uani . . . . . .
C27 C 1.0356(4) 0.7437(4) 0.4207(4) 0.0379 1.0000 Uani . . . . . .
C28 C 0.7877(4) 0.9091(4) 0.3077(4) 0.0364 1.0000 Uani . . . . . .
C31 C 0.5912(4) 0.8039(4) 0.2784(3) 0.0370 1.0000 Uani . . . . . .
C32 C 0.4968(5) 0.7463(5) 0.4039(4) 0.0459 1.0000 Uani . . . . . .
C33 C 0.7805(4) 0.4352(4) 0.3547(4) 0.0408 1.0000 Uani . . . . . .
C34 C 0.7060(6) 0.3993(5) 0.4851(5) 0.0649 1.0000 Uani . . . . . .
C35 C 1.1169(5) 0.7246(5) 0.3781(5) 0.0510 1.0000 Uani . . . . . .
C36 C 1.0581(6) 0.7500(6) 0.4899(4) 0.0621 1.0000 Uani . . . . . .
C37 C 0.7769(6) 0.9774(5) 0.2355(5) 0.0538 1.0000 Uani . . . . . .
C38 C 0.7276(5) 0.9171(6) 0.3717(5) 0.0601 1.0000 Uani . . . . . .
P1 P 0.99400(7) 0.65204(7) 0.19651(6) 0.0164 1.0000 Uani . . . . . .
P2 P 0.81071(8) 0.74359(7) 0.09900(6) 0.0178 1.0000 Uani . . . . . .
C41 C 1.0565(3) 0.7506(3) 0.1473(3) 0.0197 1.0000 Uani . . . . . .
C42 C 1.1527(3) 0.7556(3) 0.1502(3) 0.0269 1.0000 Uani . . . . . .
C43 C 1.1890(4) 0.8429(4) 0.1045(4) 0.0336 1.0000 Uani . . . . . .
C44 C 1.1406(4) 0.9035(4) 0.1329(4) 0.0339 1.0000 Uani . . . . . .
C45 C 1.0461(3) 0.9001(3) 0.1308(3) 0.0280 1.0000 Uani . . . . . .
C46 C 1.0078(3) 0.8134(3) 0.1737(3) 0.0212 1.0000 Uani . . . . . .
C51 C 1.0186(3) 0.5936(3) 0.1357(3) 0.0197 1.0000 Uani . . . . . .
C52 C 0.9882(3) 0.5039(3) 0.1752(3) 0.0238 1.0000 Uani . . . . . .
C53 C 0.9925(4) 0.4626(3) 0.1199(3) 0.0305 1.0000 Uani . . . . . .
C54 C 1.0827(4) 0.4703(4) 0.0758(3) 0.0337 1.0000 Uani . . . . . .
C55 C 1.1152(4) 0.5595(4) 0.0368(3) 0.0331 1.0000 Uani . . . . . .
C56 C 1.1102(3) 0.6016(3) 0.0920(3) 0.0269 1.0000 Uani . . . . . .
C61 C 1.0361(3) 0.5954(3) 0.2827(3) 0.0221 1.0000 Uani . . . . . .
C62 C 0.9694(4) 0.5310(3) 0.3386(3) 0.0276 1.0000 Uani . . . . . .
C63 C 0.9957(4) 0.4951(4) 0.4148(3) 0.0372 1.0000 Uani . . . . . .
C64 C 1.0818(4) 0.4560(4) 0.4093(3) 0.0407 1.0000 Uani . . . . . .
C65 C 1.1509(4) 0.5175(4) 0.3528(3) 0.0361 1.0000 Uani . . . . . .
C66 C 1.1244(3) 0.5570(3) 0.2765(3) 0.0274 1.0000 Uani . . . . . .
C71 C 0.8931(3) 0.7641(3) 0.0135(3) 0.0223 1.0000 Uani . . . . . .
C72 C 0.8682(4) 0.7501(4) -0.0519(3) 0.0305 1.0000 Uani . . . . . .
C73 C 0.9494(4) 0.7547(4) -0.1094(3) 0.0377 1.0000 Uani . . . . . .
C74 C 1.0003(4) 0.8342(4) -0.1350(3) 0.0414 1.0000 Uani . . . . . .
C75 C 1.0219(4) 0.8503(4) -0.0706(4) 0.0397 1.0000 Uani . . . . . .
C76 C 0.9404(4) 0.8472(3) -0.0143(3) 0.0267 1.0000 Uani . . . . . .
C81 C 0.7347(3) 0.8280(3) 0.0816(3) 0.0231 1.0000 Uani . . . . . .
C82 C 0.7702(4) 0.9072(3) 0.0808(3) 0.0301 1.0000 Uani . . . . . .
C83 C 0.6983(4) 0.9664(4) 0.0820(4) 0.0342 1.0000 Uani . . . . . .
C84 C 0.6501(4) 0.9826(4) 0.0187(4) 0.0351 1.0000 Uani . . . . . .
C85 C 0.6169(4) 0.9043(4) 0.0186(4) 0.0330 1.0000 Uani . . . . . .
C86 C 0.6898(4) 0.8463(3) 0.0157(3) 0.0281 1.0000 Uani . . . . . .
C91 C 0.7437(3) 0.6599(3) 0.1001(3) 0.0224 1.0000 Uani . . . . . .
C92 C 0.6587(3) 0.6413(3) 0.1558(3) 0.0270 1.0000 Uani . . . . . .
C93 C 0.6065(4) 0.5738(4) 0.1506(4) 0.0364 1.0000 Uani . . . . . .
C94 C 0.6568(4) 0.4969(4) 0.1634(4) 0.0406 1.0000 Uani . . . . . .
C95 C 0.7417(4) 0.5146(4) 0.1089(4) 0.0347 1.0000 Uani . . . . . .
C96 C 0.7941(3) 0.5826(3) 0.1132(3) 0.0255 1.0000 Uani . . . . . .
Al1 Al 0.45889(10) 0.21035(9) 0.23560(8) 0.0242 1.0000 Uani . . . . . .
O1 O 0.5381(3) 0.2450(2) 0.1584(2) 0.0588 1.0000 Uani D . . . . .
C111 C 0.60503(19) 0.23971(17) 0.11005(15) 0.0706 1.0000 Uani D . . . . .
C112 C 0.6202(2) 0.32077(19) 0.04201(18) 0.0568 0.761(6) Uani D . P 1 1 .
C113 C 0.5876(3) 0.1710(2) 0.0854(2) 0.0828 0.761(6) Uani D . P 1 1 .
C114 C 0.6862(3) 0.2215(3) 0.1457(2) 0.1042 0.761(6) Uani D . P 1 1 .
C115 C 0.6002(4) 0.3035(4) 0.0333(3) 0.0852 0.239(6) Uani D . P 1 2 .
C116 C 0.6051(4) 0.1548(3) 0.1076(4) 0.0851 0.239(6) Uani D . P 1 2 .
C117 C 0.6886(3) 0.2548(5) 0.1328(3) 0.0812 0.239(6) Uani D . P 1 2 .
F11 F 0.6235(4) 0.3828(3) 0.0632(3) 0.0729 0.761(6) Uani D . P 1 1 .
F12 F 0.5565(3) 0.3315(3) 0.0043(3) 0.0637 0.761(6) Uani D . P 1 1 .
F13 F 0.6946(3) 0.3202(3) -0.0025(3) 0.0825 0.761(6) Uani D . P 1 1 .
F14 F 0.5090(4) 0.1776(3) 0.0670(4) 0.0946 0.761(6) Uani D . P 1 1 .
F15 F 0.5910(4) 0.0984(3) 0.1403(3) 0.1220 0.761(6) Uani D . P 1 1 .
F16 F 0.6464(4) 0.1748(3) 0.0269(3) 0.1018 0.761(6) Uani D . P 1 1 .
F17 F 0.6680(4) 0.1634(4) 0.2133(3) 0.1283 0.761(6) Uani D . P 1 1 .
F18 F 0.7487(4) 0.1961(6) 0.1044(4) 0.1564 0.761(6) Uani D . P 1 1 .
F19 F 0.7150(5) 0.2884(4) 0.1507(5) 0.1373 0.761(6) Uani D . P 1 1 .
F111 F 0.6100(14) 0.3790(4) 0.0322(6) 0.0913 0.239(6) Uani D . P 1 2 .
F112 F 0.5237(8) 0.2967(10) 0.0157(6) 0.1048 0.239(6) Uani D . P 1 2 .
F113 F 0.6627(10) 0.2929(10) -0.0175(4) 0.1054 0.239(6) Uani D . P 1 2 .
F114 F 0.5759(13) 0.1573(7) 0.0479(8) 0.0876 0.239(6) Uani D . P 1 2 .
F115 F 0.5543(12) 0.1028(5) 0.1682(8) 0.1285 0.239(6) Uani D . P 1 2 .
F116 F 0.6857(6) 0.1273(6) 0.1048(12) 0.1112 0.239(6) Uani D . P 1 2 .
F117 F 0.7138(8) 0.1847(8) 0.1806(8) 0.1090 0.239(6) Uani D . P 1 2 .
F118 F 0.7513(5) 0.2844(11) 0.0733(5) 0.1035 0.239(6) Uani D . P 1 2 .
F119 F 0.6759(5) 0.3094(9) 0.1659(9) 0.0746 0.239(6) Uani D . P 1 2 .
O2 O 0.5017(3) 0.1815(3) 0.3134(3) 0.0510 0.675(5) Uani D . P 2 1 .
O12 O 0.4964(4) 0.2196(4) 0.3078(3) 0.0583 0.325(5) Uani D . P 2 2 .
C121 C 0.51837(19) 0.1892(2) 0.37343(16) 0.0610 1.0000 Uani D . . . . .
C122 C 0.5814(2) 0.1262(3) 0.4071(2) 0.0783 0.675(5) Uani D . P 2 1 .
C123 C 0.4340(2) 0.1766(3) 0.4305(2) 0.0710 0.675(5) Uani D . P 2 1 .
C124 C 0.5574(3) 0.2745(2) 0.3528(3) 0.0843 0.675(5) Uani D . P 2 1 .
C125 C 0.5502(4) 0.1016(3) 0.3890(4) 0.0732 0.325(5) Uani D . P 2 2 .
C126 C 0.4408(3) 0.1864(4) 0.4326(4) 0.0800 0.325(5) Uani D . P 2 2 .
C127 C 0.5915(4) 0.2430(4) 0.3760(4) 0.0682 0.325(5) Uani D . P 2 2 .
F21 F 0.5848(4) 0.1217(4) 0.4757(3) 0.0952 0.675(5) Uani D . P 2 1 .
F22 F 0.6605(3) 0.1465(4) 0.3653(4) 0.1025 0.675(5) Uani D . P 2 1 .
F23 F 0.5569(4) 0.0532(3) 0.4112(4) 0.0915 0.675(5) Uani D . P 2 1 .
F24 F 0.4449(4) 0.2051(5) 0.4817(3) 0.0882 0.675(5) Uani D . P 2 1 .
F25 F 0.4113(4) 0.0973(4) 0.4640(4) 0.1039 0.675(5) Uani D . P 2 1 .
F26 F 0.3703(3) 0.2163(4) 0.3967(3) 0.0658 0.675(5) Uani D . P 2 1 .
F27 F 0.5955(5) 0.2764(4) 0.4069(4) 0.1042 0.675(5) Uani D . P 2 1 .
F28 F 0.4948(4) 0.3300(3) 0.3422(5) 0.1027 0.675(5) Uani D . P 2 1 .
F29 F 0.6160(5) 0.2951(4) 0.2906(4) 0.1160 0.675(5) Uani D . P 2 1 .
F121 F 0.6004(9) 0.0984(6) 0.3279(6) 0.0902 0.325(5) Uani D . P 2 2 .
F122 F 0.4829(7) 0.0490(4) 0.4092(8) 0.1024 0.325(5) Uani D . P 2 2 .
F123 F 0.5966(8) 0.0790(5) 0.4444(7) 0.0874 0.325(5) Uani D . P 2 2 .
F124 F 0.4279(8) 0.2607(6) 0.4338(8) 0.1140 0.325(5) Uani D . P 2 2 .
F125 F 0.4544(7) 0.1351(8) 0.4998(4) 0.0806 0.325(5) Uani D . P 2 2 .
F126 F 0.3700(4) 0.1604(10) 0.4185(7) 0.1058 0.325(5) Uani D . P 2 2 .
F127 F 0.6048(6) 0.2203(7) 0.4465(5) 0.0556 0.325(5) Uani D . P 2 2 .
F128 F 0.5707(8) 0.3213(4) 0.3514(8) 0.1048 0.325(5) Uani D . P 2 2 .
F129 F 0.6647(5) 0.2352(8) 0.3336(7) 0.0908 0.325(5) Uani D . P 2 2 .
O3 O 0.4011(3) 0.1293(3) 0.2341(3) 0.0593 0.563(8) Uani D . P 3 1 .
O13 O 0.4119(4) 0.1142(4) 0.2671(4) 0.0731 0.437(8) Uani D . P 3 2 .
C131 C 0.3569(2) 0.05911(19) 0.2665(2) 0.0795 1.0000 Uani D . . . . .
C132 C 0.3374(4) 0.0296(3) 0.2078(3) 0.0917 0.592(8) Uani D . P 3 1 .
C133 C 0.4094(4) -0.0047(3) 0.3172(3) 0.0934 0.592(8) Uani D . P 3 1 .
C134 C 0.2718(3) 0.0696(3) 0.3128(3) 0.0937 0.592(8) Uani D . P 3 1 .
C135 C 0.3651(5) 0.0617(4) 0.1879(3) 0.0957 0.408(8) Uani D . P 3 2 .
C136 C 0.3770(5) -0.0254(3) 0.3174(3) 0.0928 0.408(8) Uani D . P 3 2 .
C137 C 0.2649(3) 0.0779(4) 0.2930(4) 0.0963 0.408(8) Uani D . P 3 2 .
F31 F 0.2707(5) -0.0264(5) 0.2370(4) 0.0897 0.592(8) Uani D . P 3 1 .
F32 F 0.4071(6) -0.0048(6) 0.1831(5) 0.1294 0.592(8) Uani D . P 3 1 .
F33 F 0.3163(7) 0.0923(5) 0.1507(4) 0.1100 0.592(8) Uani D . P 3 1 .
F34 F 0.3831(6) -0.0808(3) 0.3276(5) 0.0966 0.592(8) Uani D . P 3 1 .
F35 F 0.3989(7) 0.0018(5) 0.3830(4) 0.1213 0.592(8) Uani D . P 3 1 .
F36 F 0.4939(4) 0.0066(5) 0.2866(5) 0.0976 0.592(8) Uani D . P 3 1 .
F37 F 0.2375(5) -0.0039(5) 0.3614(5) 0.1004 0.592(8) Uani D . P 3 1 .
F38 F 0.2151(4) 0.1066(7) 0.2685(5) 0.1577 0.592(8) Uani D . P 3 1 .
F39 F 0.2854(5) 0.1149(6) 0.3503(6) 0.0838 0.592(8) Uani D . P 3 1 .
F131 F 0.2959(9) 0.0241(8) 0.1822(5) 0.1132 0.408(8) Uani D . P 3 2 .
F132 F 0.4364(9) 0.0238(9) 0.1711(5) 0.1202 0.408(8) Uani D . P 3 2 .
F133 F 0.3707(9) 0.1397(6) 0.1389(4) 0.1020 0.408(8) Uani D . P 3 2 .
F134 F 0.3354(10) -0.0821(4) 0.3054(6) 0.1180 0.408(8) Uani D . P 3 2 .
F135 F 0.3520(9) -0.0345(5) 0.3885(4) 0.1104 0.408(8) Uani D . P 3 2 .
F136 F 0.4622(7) -0.0366(6) 0.3049(7) 0.1095 0.408(8) Uani D . P 3 2 .
F137 F 0.2155(5) 0.0090(7) 0.3253(9) 0.1215 0.408(8) Uani D . P 3 2 .
F138 F 0.2312(6) 0.1296(9) 0.2351(7) 0.1245 0.408(8) Uani D . P 3 2 .
F139 F 0.2640(6) 0.1128(10) 0.3423(8) 0.0960 0.408(8) Uani D . P 3 2 .
O4 O 0.3903(3) 0.2883(3) 0.2287(2) 0.0480 0.739(7) Uani D . P 4 1 .
O14 O 0.3863(5) 0.2810(4) 0.2108(5) 0.0596 0.261(7) Uani D . P 4 2 .
C141 C 0.34290(18) 0.34893(19) 0.19418(16) 0.0679 1.0000 Uani D . . . . .
C142 C 0.3998(3) 0.4251(2) 0.1495(2) 0.0954 0.739(7) Uani D . P 4 1 .
C143 C 0.2744(3) 0.3662(3) 0.2509(2) 0.0853 0.739(7) Uani D . P 4 1 .
C144 C 0.2986(3) 0.3257(3) 0.1420(2) 0.0833 0.739(7) Uani D . P 4 1 .
C145 C 0.4016(5) 0.4204(4) 0.1863(5) 0.0819 0.261(7) Uani D . P 4 2 .
C146 C 0.2648(4) 0.3387(6) 0.2556(4) 0.0791 0.261(7) Uani D . P 4 2 .
C147 C 0.3120(6) 0.3674(5) 0.1214(3) 0.0814 0.261(7) Uani D . P 4 2 .
F41 F 0.3511(4) 0.4914(3) 0.1305(5) 0.1347 0.739(7) Uani D . P 4 1 .
F42 F 0.4448(4) 0.4193(4) 0.0873(3) 0.1032 0.739(7) Uani D . P 4 1 .
F43 F 0.4558(5) 0.4346(5) 0.1896(4) 0.1308 0.739(7) Uani D . P 4 1 .
F44 F 0.2141(4) 0.4137(4) 0.2171(3) 0.0847 0.739(7) Uani D . P 4 1 .
F45 F 0.3111(4) 0.4049(5) 0.2857(4) 0.1261 0.739(7) Uani D . P 4 1 .
F46 F 0.2357(3) 0.2958(4) 0.3017(3) 0.0640 0.739(7) Uani D . P 4 1 .
F47 F 0.2278(4) 0.2785(5) 0.1800(3) 0.1380 0.739(7) Uani D . P 4 1 .
F48 F 0.3525(4) 0.2845(5) 0.1090(4) 0.0907 0.739(7) Uani D . P 4 1 .
F49 F 0.2754(4) 0.3938(4) 0.0890(3) 0.0925 0.739(7) Uani D . P 4 1 .
F141 F 0.3567(9) 0.4701(8) 0.2148(11) 0.0990 0.261(7) Uani D . P 4 2 .
F142 F 0.4339(10) 0.4635(8) 0.1142(6) 0.1225 0.261(7) Uani D . P 4 2 .
F143 F 0.4679(7) 0.3919(7) 0.2227(9) 0.0715 0.261(7) Uani D . P 4 2 .
F144 F 0.1958(5) 0.3722(13) 0.2262(8) 0.0992 0.261(7) Uani D . P 4 2 .
F145 F 0.2815(9) 0.3754(12) 0.2999(8) 0.1013 0.261(7) Uani D . P 4 2 .
F146 F 0.2463(10) 0.2593(8) 0.2965(8) 0.0859 0.261(7) Uani D . P 4 2 .
F147 F 0.2317(8) 0.3354(12) 0.1345(7) 0.1256 0.261(7) Uani D . P 4 2 .
F148 F 0.3644(11) 0.3354(11) 0.0795(6) 0.0865 0.261(7) Uani D . P 4 2 .
F149 F 0.3111(11) 0.4483(7) 0.0842(6) 0.0789 0.261(7) Uani D . P 4 2 .
C151 C 0.6701(4) 0.3082(6) 0.7231(4) 0.0649 1.0000 Uani D U . . . .
C152 C 0.6473(4) 0.3584(6) 0.7614(5) 0.0591 1.0000 Uani D U . . . .
C153 C 0.6021(4) 0.3236(6) 0.8337(5) 0.0626 1.0000 Uani . U . . . .
C154 C 0.5808(5) 0.2437(6) 0.8652(5) 0.0706 1.0000 Uani D U . . . .
C155 C 0.6039(5) 0.1947(6) 0.8267(6) 0.0741 1.0000 Uani D U . . . .
C156 C 0.6504(4) 0.2271(5) 0.7547(5) 0.0696 1.0000 Uani D U . . . .
F51 F 0.7052(5) 0.3375(8) 0.6608(4) 0.1206 0.5500 Uani D U . 5 1 .
F151 F 0.5864(7) 0.1251(6) 0.8535(8) 0.1499 0.3500 Uani D U . 5 2 .
H11 H 0.6330 0.5749 0.5804 0.0541 1.0000 Uiso R . . . . .
H12 H 0.5793 0.6035 0.5180 0.0540 1.0000 Uiso R . . . . .
H13 H 0.6324 0.5272 0.5297 0.0543 1.0000 Uiso R . . . . .
H31 H 0.7423 0.6608 0.5553 0.0281 1.0000 Uiso R . . . . .
H51 H 0.8817 0.8272 0.4813 0.0520 1.0000 Uiso R . . . . .
H52 H 0.8576 0.7502 0.5551 0.0521 1.0000 Uiso R . . . . .
H53 H 0.7874 0.8106 0.5256 0.0523 1.0000 Uiso R . . . . .
H131 H 0.4873 0.6543 0.3152 0.0390 1.0000 Uiso R . . . . .
H141 H 0.4920 0.5241 0.3221 0.0396 1.0000 Uiso R . . . . .
H151 H 0.6021 0.4433 0.3643 0.0403 1.0000 Uiso R . . . . .
H171 H 0.6296 0.7515 0.3789 0.0341 1.0000 Uiso R . . . . .
H181 H 0.7827 0.5028 0.4180 0.0422 1.0000 Uiso R . . . . .
H231 H 1.1069 0.8900 0.3471 0.0421 1.0000 Uiso R . . . . .
H241 H 1.0564 1.0117 0.2787 0.0529 1.0000 Uiso R . . . . .
H251 H 0.9174 1.0179 0.2583 0.0491 1.0000 Uiso R . . . . .
H271 H 0.9927 0.6990 0.4359 0.0449 1.0000 Uiso R . . . . .
H281 H 0.7695 0.8580 0.3054 0.0442 1.0000 Uiso R . . . . .
H311 H 0.5924 0.8574 0.2789 0.0519 1.0000 Uiso R . . . . .
H312 H 0.6430 0.7957 0.2488 0.0518 1.0000 Uiso R . . . . .
H313 H 0.5433 0.7980 0.2580 0.0520 1.0000 Uiso R . . . . .
H321 H 0.4970 0.7965 0.4109 0.0672 1.0000 Uiso R . . . . .
H322 H 0.4878 0.7019 0.4518 0.0670 1.0000 Uiso R . . . . .
H323 H 0.4495 0.7457 0.3802 0.0671 1.0000 Uiso R . . . . .
H331 H 0.8306 0.4075 0.3690 0.0608 1.0000 Uiso R . . . . .
H332 H 0.7943 0.4784 0.3069 0.0610 1.0000 Uiso R . . . . .
H333 H 0.7398 0.3979 0.3533 0.0606 1.0000 Uiso R . . . . .
H341 H 0.7521 0.3637 0.4980 0.1031 1.0000 Uiso R . . . . .
H342 H 0.6872 0.4213 0.5227 0.1027 1.0000 Uiso R . . . . .
H343 H 0.6582 0.3708 0.4803 0.1032 1.0000 Uiso R . . . . .
H351 H 1.1405 0.6752 0.4072 0.0720 1.0000 Uiso R . . . . .
H352 H 1.1582 0.7679 0.3633 0.0717 1.0000 Uiso R . . . . .
H353 H 1.1037 0.7201 0.3354 0.0718 1.0000 Uiso R . . . . .
H361 H 1.0800 0.6992 0.5191 0.0919 1.0000 Uiso R . . . . .
H362 H 1.0997 0.7936 0.4754 0.0919 1.0000 Uiso R . . . . .
H363 H 1.0065 0.7612 0.5175 0.0918 1.0000 Uiso R . . . . .
H371 H 0.7202 0.9719 0.2262 0.0810 1.0000 Uiso R . . . . .
H372 H 0.7830 1.0291 0.2397 0.0810 1.0000 Uiso R . . . . .
H373 H 0.8204 0.9747 0.1949 0.0809 1.0000 Uiso R . . . . .
H381 H 0.6696 0.9145 0.3654 0.0922 1.0000 Uiso R . . . . .
H382 H 0.7394 0.9695 0.3723 0.0917 1.0000 Uiso R . . . . .
H383 H 0.7368 0.8747 0.4176 0.0920 1.0000 Uiso R . . . . .
H411 H 1.0521 0.7665 0.0962 0.0211 1.0000 Uiso R . . . . .
H421 H 1.1598 0.7410 0.2006 0.0299 1.0000 Uiso R . . . . .
H422 H 1.1832 0.7179 0.1304 0.0302 1.0000 Uiso R . . . . .
H431 H 1.2504 0.8452 0.1052 0.0388 1.0000 Uiso R . . . . .
H432 H 1.1826 0.8575 0.0531 0.0387 1.0000 Uiso R . . . . .
H441 H 1.1639 0.9585 0.1042 0.0399 1.0000 Uiso R . . . . .
H442 H 1.1466 0.8900 0.1830 0.0402 1.0000 Uiso R . . . . .
H451 H 1.0157 0.9366 0.1509 0.0332 1.0000 Uiso R . . . . .
H452 H 1.0408 0.9153 0.0805 0.0330 1.0000 Uiso R . . . . .
H461 H 0.9492 0.8135 0.1656 0.0251 1.0000 Uiso R . . . . .
H462 H 1.0082 0.7979 0.2256 0.0249 1.0000 Uiso . . . . . .
H511 H 0.9818 0.6154 0.0992 0.0240 1.0000 Uiso R . . . . .
H521 H 1.0255 0.4753 0.2097 0.0279 1.0000 Uiso R . . . . .
H522 H 0.9303 0.4997 0.2021 0.0281 1.0000 Uiso R . . . . .
H531 H 0.9749 0.4056 0.1453 0.0340 1.0000 Uiso R . . . . .
H532 H 0.9530 0.4891 0.0862 0.0340 1.0000 Uiso R . . . . .
H541 H 1.1216 0.4410 0.1088 0.0380 1.0000 Uiso R . . . . .
H542 H 1.0831 0.4466 0.0394 0.0378 1.0000 Uiso R . . . . .
H551 H 1.1748 0.5628 0.0110 0.0398 1.0000 Uiso R . . . . .
H552 H 1.0793 0.5882 0.0007 0.0401 1.0000 Uiso R . . . . .
H561 H 1.1500 0.5777 0.1250 0.0309 1.0000 Uiso R . . . . .
H562 H 1.1253 0.6588 0.0656 0.0309 1.0000 Uiso R . . . . .
H611 H 1.0418 0.6357 0.3044 0.0272 1.0000 Uiso R . . . . .
H621 H 0.9151 0.5567 0.3425 0.0320 1.0000 Uiso R . . . . .
H622 H 0.9653 0.4878 0.3207 0.0318 1.0000 Uiso R . . . . .
H631 H 1.0016 0.5370 0.4328 0.0442 1.0000 Uiso R . . . . .
H632 H 0.9521 0.4559 0.4499 0.0439 1.0000 Uiso R . . . . .
H641 H 1.0997 0.4345 0.4567 0.0472 1.0000 Uiso R . . . . .
H642 H 1.0761 0.4117 0.3928 0.0466 1.0000 Uiso R . . . . .
H651 H 1.1593 0.5606 0.3696 0.0407 1.0000 Uiso R . . . . .
H652 H 1.2051 0.4914 0.3488 0.0409 1.0000 Uiso R . . . . .
H661 H 1.1669 0.5991 0.2446 0.0319 1.0000 Uiso R . . . . .
H662 H 1.1236 0.5163 0.2549 0.0316 1.0000 Uiso R . . . . .
H711 H 0.9374 0.7248 0.0306 0.0262 1.0000 Uiso R . . . . .
H721 H 0.8284 0.7901 -0.0747 0.0360 1.0000 Uiso R . . . . .
H722 H 0.8411 0.6963 -0.0344 0.0361 1.0000 Uiso R . . . . .
H731 H 0.9856 0.7101 -0.0882 0.0449 1.0000 Uiso R . . . . .
H732 H 0.9333 0.7509 -0.1520 0.0450 1.0000 Uiso R . . . . .
H741 H 1.0517 0.8318 -0.1674 0.0480 1.0000 Uiso R . . . . .
H742 H 0.9656 0.8768 -0.1611 0.0480 1.0000 Uiso R . . . . .
H751 H 1.0509 0.9033 -0.0885 0.0459 1.0000 Uiso R . . . . .
H752 H 1.0594 0.8086 -0.0457 0.0459 1.0000 Uiso R . . . . .
H761 H 0.9559 0.8583 0.0262 0.0321 1.0000 Uiso R . . . . .
H762 H 0.9023 0.8881 -0.0382 0.0319 1.0000 Uiso R . . . . .
H811 H 0.6888 0.8103 0.1254 0.0277 1.0000 Uiso R . . . . .
H821 H 0.7942 0.8948 0.1252 0.0363 1.0000 Uiso R . . . . .
H822 H 0.8146 0.9327 0.0376 0.0361 1.0000 Uiso R . . . . .
H831 H 0.7229 1.0173 0.0781 0.0401 1.0000 Uiso R . . . . .
H832 H 0.6576 0.9429 0.1280 0.0396 1.0000 Uiso R . . . . .
H841 H 0.6881 1.0121 -0.0280 0.0408 1.0000 Uiso R . . . . .
H842 H 0.6010 1.0155 0.0244 0.0411 1.0000 Uiso R . . . . .
H851 H 0.5742 0.8781 0.0617 0.0392 1.0000 Uiso R . . . . .
H852 H 0.5921 0.9176 -0.0254 0.0387 1.0000 Uiso R . . . . .
H861 H 0.7315 0.8711 -0.0290 0.0340 1.0000 Uiso R . . . . .
H862 H 0.6662 0.7967 0.0165 0.0337 1.0000 Uiso R . . . . .
H911 H 0.7289 0.6761 0.0507 0.0250 1.0000 Uiso R . . . . .
H921 H 0.6715 0.6237 0.2047 0.0309 1.0000 Uiso R . . . . .
H922 H 0.6256 0.6893 0.1456 0.0307 1.0000 Uiso R . . . . .
H931 H 0.5542 0.5605 0.1876 0.0431 1.0000 Uiso R . . . . .
H932 H 0.5911 0.5913 0.1024 0.0430 1.0000 Uiso R . . . . .
H941 H 0.6681 0.4740 0.2133 0.0479 1.0000 Uiso R . . . . .
H942 H 0.6213 0.4585 0.1558 0.0480 1.0000 Uiso R . . . . .
H951 H 0.7744 0.4652 0.1203 0.0409 1.0000 Uiso R . . . . .
H952 H 0.7297 0.5323 0.0590 0.0407 1.0000 Uiso R . . . . .
H961 H 0.8094 0.5648 0.1613 0.0286 1.0000 Uiso R . . . . .
H962 H 0.8464 0.5941 0.0758 0.0291 1.0000 Uiso R . . . . .
H1511 H 0.6994 0.3307 0.6747 0.0781 0.4500 Uiso R . . 5 2 .
H1521 H 0.6616 0.4169 0.7371 0.0766 1.0000 Uiso R . . . . .
H1531 H 0.5879 0.3566 0.8611 0.0751 1.0000 Uiso R . . . . .
H1541 H 0.5483 0.2221 0.9128 0.0830 1.0000 Uiso R . . . . .
H1551 H 0.5889 0.1395 0.8489 0.0901 0.6500 Uiso R . . 5 1 .
H1561 H 0.6681 0.1947 0.7284 0.0776 0.9000 Uiso R . . . . .
H1 H 0.803(3) 0.6374(19) 0.2488(6) 0.0179(10) 1.0000 Uiso D . . . . .
H2 H 0.783(2) 0.765(3) 0.2160(14) 0.0181(10) 1.0000 Uiso D . . . . .
F251 F 0.6674(8) 0.1846(10) 0.7224(9) 0.1273 0.1000 Uani D U . 5 3 .

loop_
_atom_site_aniso_label
_atom_site_aniso_U_11
_atom_site_aniso_U_22
_atom_site_aniso_U_33
_atom_site_aniso_U_23
_atom_site_aniso_U_13
_atom_site_aniso_U_12
Rh1 0.0114(2) 0.0170(2) 0.0140(2) -0.00463(15) 0.00181(13) 0.00095(13)
Ga1 0.0108(3) 0.0181(3) 0.0145(3) -0.0047(2) 0.0019(2) 0.0004(2)
N1 0.0161(19) 0.024(2) 0.0155(19) -0.0039(16) 0.0018(15) -0.0014(16)
N2 0.0149(19) 0.022(2) 0.019(2) -0.0077(17) -0.0004(16) -0.0004(16)
C1 0.027(3) 0.052(4) 0.021(3) -0.008(3) 0.006(2) -0.014(3)
C2 0.019(2) 0.029(3) 0.016(2) -0.001(2) 0.0033(19) 0.001(2)
C3 0.022(3) 0.033(3) 0.013(2) -0.005(2) 0.0021(19) 0.001(2)
C4 0.016(2) 0.032(3) 0.021(2) -0.014(2) -0.0017(19) 0.006(2)
C5 0.030(3) 0.053(4) 0.032(3) -0.027(3) 0.002(2) -0.006(3)
C11 0.013(2) 0.030(3) 0.018(2) -0.006(2) 0.0050(18) -0.0059(19)
C12 0.017(2) 0.036(3) 0.024(3) -0.011(2) 0.002(2) -0.003(2)
C13 0.017(3) 0.051(4) 0.033(3) -0.018(3) -0.002(2) -0.001(2)
C14 0.022(3) 0.046(3) 0.033(3) -0.016(3) 0.001(2) -0.016(2)
C15 0.030(3) 0.034(3) 0.034(3) -0.013(3) 0.006(2) -0.011(2)
C16 0.023(3) 0.028(3) 0.023(3) -0.006(2) 0.007(2) -0.008(2)
C17 0.020(3) 0.036(3) 0.031(3) -0.012(2) -0.006(2) 0.003(2)
C18 0.029(3) 0.028(3) 0.036(3) -0.007(2) 0.000(2) -0.002(2)
C21 0.021(2) 0.025(2) 0.017(2) -0.010(2) 0.0022(19) -0.004(2)
C22 0.023(3) 0.028(3) 0.030(3) -0.013(2) -0.002(2) -0.001(2)
C23 0.025(3) 0.039(3) 0.039(3) -0.013(3) -0.002(2) -0.011(2)
C24 0.044(4) 0.032(3) 0.044(4) 0.001(3) -0.009(3) -0.020(3)
C25 0.050(4) 0.028(3) 0.041(4) 0.000(3) -0.013(3) -0.009(3)
C26 0.029(3) 0.028(3) 0.027(3) -0.006(2) -0.005(2) -0.001(2)
C27 0.019(3) 0.030(3) 0.060(4) -0.012(3) -0.010(3) 0.002(2)
C28 0.034(3) 0.026(3) 0.046(4) -0.006(3) -0.016(3) 0.005(2)
C31 0.028(3) 0.043(3) 0.034(3) -0.011(3) -0.001(2) 0.008(3)
C32 0.041(4) 0.062(4) 0.038(3) -0.027(3) 0.002(3) 0.010(3)
C33 0.034(3) 0.034(3) 0.056(4) -0.021(3) -0.001(3) 0.000(3)
C34 0.064(5) 0.052(5) 0.047(4) 0.008(4) 0.005(4) 0.015(4)
C35 0.039(4) 0.072(5) 0.066(5) -0.049(4) -0.022(3) 0.020(3)
C36 0.061(5) 0.081(6) 0.034(4) -0.012(4) -0.008(3) 0.033(4)
C37 0.060(5) 0.045(4) 0.058(5) -0.012(4) -0.035(4) 0.013(3)
C38 0.041(4) 0.075(6) 0.063(5) -0.025(4) -0.010(4) 0.018(4)
P1 0.0126(5) 0.0192(6) 0.0146(5) -0.0049(4) 0.0007(4) 0.0028(4)
P2 0.0155(6) 0.0190(6) 0.0165(6) -0.0051(5) -0.0011(4) 0.0018(4)
C41 0.014(2) 0.023(2) 0.018(2) -0.0051(19) 0.0013(18) -0.0002(18)
C42 0.015(2) 0.031(3) 0.033(3) -0.011(2) -0.004(2) -0.001(2)
C43 0.017(3) 0.039(3) 0.040(3) -0.012(3) 0.003(2) -0.009(2)
C44 0.025(3) 0.031(3) 0.041(3) -0.011(3) 0.000(2) -0.010(2)
C45 0.021(3) 0.026(3) 0.035(3) -0.010(2) -0.001(2) -0.003(2)
C46 0.014(2) 0.023(2) 0.024(2) -0.008(2) 0.0008(19) 0.0002(19)
C51 0.017(2) 0.021(2) 0.020(2) -0.0083(19) 0.0003(19) 0.0040(18)
C52 0.023(3) 0.022(2) 0.026(3) -0.010(2) -0.003(2) 0.005(2)
C53 0.036(3) 0.026(3) 0.032(3) -0.014(2) -0.006(2) 0.005(2)
C54 0.039(3) 0.036(3) 0.033(3) -0.021(3) -0.007(3) 0.017(3)
C55 0.032(3) 0.043(3) 0.027(3) -0.019(3) 0.001(2) 0.011(3)
C56 0.023(3) 0.032(3) 0.024(3) -0.012(2) 0.004(2) 0.005(2)
C61 0.020(2) 0.026(3) 0.016(2) -0.006(2) -0.0025(19) 0.007(2)
C62 0.025(3) 0.029(3) 0.020(2) -0.002(2) -0.003(2) 0.009(2)
C63 0.044(4) 0.037(3) 0.018(3) 0.000(2) -0.001(2) 0.013(3)
C64 0.047(4) 0.037(3) 0.027(3) -0.001(3) -0.008(3) 0.016(3)
C65 0.034(3) 0.039(3) 0.035(3) -0.012(3) -0.016(3) 0.017(3)
C66 0.022(3) 0.028(3) 0.028(3) -0.007(2) -0.005(2) 0.009(2)
C71 0.022(2) 0.022(2) 0.020(2) -0.005(2) -0.0021(19) 0.0026(19)
C72 0.029(3) 0.038(3) 0.020(3) -0.010(2) 0.003(2) -0.003(2)
C73 0.039(3) 0.046(4) 0.021(3) -0.011(3) 0.005(2) 0.003(3)
C74 0.041(4) 0.041(3) 0.024(3) 0.000(3) 0.013(3) -0.001(3)
C75 0.034(3) 0.034(3) 0.038(3) -0.005(3) 0.010(3) -0.007(3)
C76 0.026(3) 0.024(3) 0.022(3) -0.002(2) 0.001(2) -0.002(2)
C81 0.022(2) 0.024(3) 0.023(2) -0.009(2) -0.003(2) 0.005(2)
C82 0.027(3) 0.026(3) 0.039(3) -0.013(2) -0.013(2) 0.008(2)
C83 0.035(3) 0.026(3) 0.042(3) -0.014(3) -0.009(3) 0.010(2)
C84 0.030(3) 0.028(3) 0.041(3) -0.006(3) -0.007(3) 0.012(2)
C85 0.024(3) 0.034(3) 0.040(3) -0.011(3) -0.011(2) 0.009(2)
C86 0.027(3) 0.027(3) 0.032(3) -0.010(2) -0.013(2) 0.009(2)
C91 0.019(2) 0.024(2) 0.024(2) -0.009(2) -0.001(2) -0.0003(19)
C92 0.017(2) 0.034(3) 0.032(3) -0.017(2) 0.000(2) -0.001(2)
C93 0.020(3) 0.049(4) 0.043(3) -0.024(3) 0.004(2) -0.009(2)
C94 0.036(3) 0.039(3) 0.047(4) -0.022(3) 0.008(3) -0.015(3)
C95 0.030(3) 0.033(3) 0.044(3) -0.022(3) 0.002(3) -0.004(2)
C96 0.020(2) 0.025(3) 0.029(3) -0.011(2) 0.003(2) -0.001(2)
Al1 0.0271(8) 0.0208(7) 0.0238(8) -0.0086(6) -0.0032(6) 0.0058(6)
O1 0.055(3) 0.065(3) 0.049(3) -0.023(2) 0.010(2) 0.011(2)
C111 0.070(3) 0.069(3) 0.062(3) -0.027(2) 0.013(2) 0.017(2)
C112 0.065(4) 0.052(3) 0.060(3) -0.036(3) 0.004(3) -0.001(3)
C113 0.092(4) 0.064(4) 0.075(4) -0.025(3) 0.022(4) 0.006(4)
C114 0.083(4) 0.118(5) 0.086(4) -0.019(4) -0.003(3) 0.035(4)
C115 0.082(5) 0.081(5) 0.072(5) -0.018(5) 0.007(5) 0.016(5)
C116 0.091(5) 0.074(4) 0.079(5) -0.031(4) 0.011(5) 0.018(5)
C117 0.070(5) 0.071(5) 0.077(5) -0.009(5) 0.008(4) 0.010(5)
F11 0.104(5) 0.044(3) 0.075(4) -0.030(3) -0.010(4) -0.012(3)
F12 0.071(4) 0.066(4) 0.056(3) -0.024(3) -0.017(3) 0.013(3)
F13 0.075(4) 0.079(4) 0.072(4) -0.027(4) 0.040(4) -0.028(4)
F14 0.111(6) 0.093(5) 0.092(5) -0.055(4) 0.003(5) -0.029(5)
F15 0.139(7) 0.034(3) 0.129(6) -0.008(4) 0.078(5) 0.018(4)
F16 0.135(7) 0.070(4) 0.094(5) -0.050(4) 0.038(5) 0.009(4)
F17 0.128(6) 0.175(7) 0.063(4) -0.032(5) -0.022(4) 0.115(6)
F18 0.071(5) 0.205(9) 0.136(7) -0.021(7) 0.010(5) 0.077(6)
F19 0.110(7) 0.160(8) 0.141(8) -0.035(7) -0.072(6) 0.013(6)
F111 0.096(11) 0.081(9) 0.074(10) -0.011(9) -0.004(10) 0.014(10)
F112 0.092(10) 0.091(11) 0.103(11) -0.012(10) -0.007(9) 0.010(10)
F113 0.093(11) 0.119(11) 0.071(10) -0.012(10) 0.008(9) 0.020(10)
F114 0.098(11) 0.075(9) 0.083(9) -0.035(8) 0.009(9) 0.013(9)
F115 0.133(12) 0.101(11) 0.110(11) -0.015(10) 0.023(10) 0.005(11)
F116 0.115(10) 0.093(10) 0.119(11) -0.043(9) -0.004(10) 0.040(9)
F117 0.073(10) 0.090(10) 0.094(11) 0.029(9) 0.010(9) 0.018(9)
F118 0.071(10) 0.079(10) 0.110(11) -0.001(10) 0.029(9) 0.004(9)
F119 0.069(10) 0.058(9) 0.082(10) -0.001(7) -0.031(8) -0.012(8)
O2 0.061(4) 0.071(4) 0.037(3) -0.034(3) -0.027(3) 0.037(3)
O12 0.079(6) 0.061(6) 0.053(4) -0.035(5) -0.028(4) 0.009(5)
C121 0.075(3) 0.070(3) 0.055(2) -0.037(2) -0.027(2) 0.003(2)
C122 0.081(4) 0.087(4) 0.067(4) -0.019(4) -0.037(4) 0.011(4)
C123 0.078(4) 0.086(4) 0.059(4) -0.038(3) -0.016(3) -0.006(4)
C124 0.094(4) 0.070(4) 0.091(4) -0.033(4) -0.016(4) -0.006(4)
C125 0.092(5) 0.072(4) 0.068(5) -0.033(4) -0.030(4) 0.002(4)
C126 0.082(5) 0.093(5) 0.070(5) -0.036(4) -0.013(4) -0.005(5)
C127 0.080(5) 0.074(5) 0.064(4) -0.033(4) -0.031(4) -0.006(4)
F21 0.119(6) 0.110(6) 0.058(4) -0.016(4) -0.058(5) 0.017(5)
F22 0.055(4) 0.143(7) 0.096(6) -0.026(6) -0.027(4) 0.022(5)
F23 0.107(6) 0.060(4) 0.103(6) -0.022(4) -0.035(5) 0.038(4)
F24 0.093(6) 0.132(7) 0.056(4) -0.060(5) 0.001(4) -0.005(5)
F25 0.096(6) 0.087(5) 0.094(6) -0.008(5) 0.015(5) -0.041(5)
F26 0.055(4) 0.090(5) 0.055(4) -0.035(4) -0.002(3) 0.010(4)
F27 0.117(7) 0.084(6) 0.136(7) -0.064(5) -0.024(6) -0.034(5)
F28 0.129(7) 0.058(5) 0.135(7) -0.046(5) -0.037(6) 0.007(4)
F29 0.100(6) 0.069(5) 0.135(7) -0.012(5) 0.032(6) -0.023(5)
F121 0.111(10) 0.090(9) 0.084(8) -0.050(7) -0.019(7) 0.029(8)
F122 0.123(10) 0.082(9) 0.090(9) -0.006(8) -0.044(8) -0.027(8)
F123 0.111(9) 0.072(8) 0.080(8) -0.014(7) -0.053(7) -0.006(8)
F124 0.105(10) 0.106(9) 0.124(10) -0.047(9) 0.000(9) 0.014(9)
F125 0.084(9) 0.102(9) 0.055(7) -0.038(6) 0.014(6) -0.035(8)
F126 0.087(9) 0.128(11) 0.092(9) -0.028(9) -0.014(8) -0.030(9)
F127 0.064(7) 0.060(7) 0.050(6) -0.023(6) -0.021(6) -0.007(6)
F128 0.131(10) 0.075(8) 0.121(10) -0.039(8) -0.046(9) -0.020(8)
F129 0.085(8) 0.111(10) 0.063(8) -0.019(8) -0.005(7) -0.031(8)
O3 0.069(5) 0.041(4) 0.075(5) -0.023(4) -0.024(4) -0.015(3)
O13 0.085(5) 0.051(5) 0.093(6) -0.027(5) -0.034(5) -0.024(4)
C131 0.091(3) 0.060(3) 0.096(3) -0.029(2) -0.035(3) -0.024(2)
C132 0.109(5) 0.075(4) 0.101(4) -0.037(4) -0.030(4) -0.028(4)
C133 0.102(5) 0.064(4) 0.111(5) -0.019(4) -0.040(4) -0.020(4)
C134 0.095(4) 0.076(4) 0.110(5) -0.031(4) -0.023(4) -0.025(4)
C135 0.114(5) 0.078(5) 0.098(4) -0.030(4) -0.029(5) -0.027(4)
C136 0.108(5) 0.061(4) 0.112(5) -0.027(4) -0.038(5) -0.023(4)
C137 0.092(4) 0.086(5) 0.108(5) -0.024(4) -0.036(4) -0.016(4)
F31 0.101(6) 0.076(6) 0.100(7) -0.033(5) -0.034(5) -0.033(5)
F32 0.156(9) 0.099(7) 0.141(9) -0.074(6) 0.023(8) -0.019(7)
F33 0.134(8) 0.126(8) 0.073(6) -0.025(6) -0.053(6) -0.014(7)
F34 0.122(7) 0.036(4) 0.137(8) -0.022(5) -0.058(6) -0.005(5)
F35 0.167(9) 0.098(7) 0.086(6) 0.003(5) -0.071(6) -0.041(7)
F36 0.075(5) 0.066(6) 0.139(8) -0.010(6) -0.056(5) 0.006(5)
F37 0.093(7) 0.093(6) 0.093(7) -0.018(6) 0.003(6) -0.036(6)
F38 0.100(8) 0.128(9) 0.179(10) 0.020(9) -0.041(7) 0.001(7)
F39 0.073(6) 0.100(7) 0.090(6) -0.057(5) 0.008(5) -0.011(5)
F131 0.139(9) 0.116(9) 0.095(8) -0.033(8) -0.052(8) -0.047(8)
F132 0.134(10) 0.104(9) 0.120(10) -0.051(8) 0.006(9) -0.016(8)
F133 0.147(10) 0.086(7) 0.074(7) -0.018(6) -0.045(7) -0.044(8)
F134 0.147(10) 0.061(7) 0.153(10) -0.036(7) -0.049(9) -0.034(7)
F135 0.124(9) 0.097(8) 0.094(7) -0.002(7) -0.049(7) -0.054(8)
F136 0.122(8) 0.053(7) 0.145(10) -0.031(7) -0.021(9) 0.019(7)
F137 0.096(9) 0.115(9) 0.136(10) -0.020(9) -0.032(9) -0.041(7)
F138 0.080(8) 0.139(10) 0.115(9) 0.008(9) -0.050(7) 0.021(8)
F139 0.077(8) 0.111(9) 0.113(9) -0.051(7) -0.024(8) -0.024(7)
O4 0.057(3) 0.052(3) 0.046(3) -0.027(3) -0.025(3) 0.040(3)
O14 0.069(6) 0.049(5) 0.071(6) -0.029(5) -0.030(5) 0.029(5)
C141 0.071(3) 0.055(3) 0.071(3) -0.018(2) -0.017(2) 0.030(2)
C142 0.096(4) 0.070(4) 0.091(4) -0.006(4) -0.006(4) 0.012(3)
C143 0.086(4) 0.075(4) 0.077(4) -0.016(3) -0.005(3) 0.036(4)
C144 0.081(4) 0.080(4) 0.080(4) -0.015(3) -0.031(3) 0.027(3)
C145 0.080(5) 0.058(5) 0.090(5) -0.011(4) -0.013(5) 0.019(4)
C146 0.079(5) 0.063(5) 0.081(5) -0.016(5) -0.007(4) 0.023(5)
C147 0.085(5) 0.066(5) 0.076(5) -0.005(5) -0.025(4) 0.020(5)
F41 0.155(8) 0.053(4) 0.148(8) 0.004(5) -0.009(7) 0.023(5)
F42 0.093(5) 0.081(5) 0.072(5) 0.013(4) 0.044(4) 0.016(4)
F43 0.119(7) 0.105(7) 0.146(8) -0.018(6) -0.027(6) -0.067(6)
F44 0.069(4) 0.090(5) 0.085(5) -0.033(4) -0.002(4) 0.057(4)
F45 0.194(9) 0.103(7) 0.094(6) -0.066(5) 0.006(6) 0.013(6)
F46 0.047(3) 0.082(5) 0.042(3) -0.010(3) 0.011(3) 0.007(3)
F47 0.090(5) 0.135(7) 0.143(7) 0.026(6) -0.074(5) -0.045(5)
F48 0.111(6) 0.117(6) 0.060(4) -0.049(4) -0.029(4) 0.036(5)
F49 0.078(5) 0.121(6) 0.053(4) -0.004(4) -0.025(4) 0.049(5)
F141 0.103(10) 0.067(9) 0.124(11) -0.034(8) -0.021(9) 0.019(8)
F142 0.097(11) 0.091(11) 0.117(10) 0.015(10) 0.010(10) 0.013(10)
F143 0.063(8) 0.026(7) 0.084(9) 0.021(7) -0.004(7) -0.003(6)
F144 0.069(9) 0.094(11) 0.090(10) 0.006(10) 0.000(8) 0.010(9)
F145 0.121(11) 0.090(10) 0.087(10) -0.033(8) -0.010(9) 0.028(10)
F146 0.088(10) 0.066(9) 0.087(10) -0.014(9) -0.006(9) -0.013(9)
F147 0.101(10) 0.106(11) 0.127(11) 0.007(10) -0.029(10) 0.003(9)
F148 0.105(10) 0.087(10) 0.060(9) -0.015(8) -0.029(8) 0.007(9)
F149 0.076(9) 0.054(8) 0.073(9) 0.014(8) -0.016(8) 0.004(8)
C151 0.037(4) 0.108(4) 0.055(3) -0.035(3) -0.018(3) 0.019(4)
C152 0.030(3) 0.083(4) 0.068(4) -0.028(3) -0.018(3) 0.008(3)
C153 0.037(4) 0.095(4) 0.070(4) -0.047(4) -0.011(3) 0.003(4)
C154 0.045(4) 0.101(5) 0.064(5) -0.032(4) -0.006(4) -0.011(4)
C155 0.052(5) 0.081(5) 0.098(5) -0.037(4) -0.027(4) -0.001(4)
C156 0.046(4) 0.104(4) 0.089(4) -0.062(4) -0.035(3) 0.027(4)
F51 0.094(9) 0.182(10) 0.071(5) -0.046(6) 0.016(6) 0.009(9)
F151 0.16(2) 0.091(7) 0.186(18) -0.049(9) -0.011(18) -0.038(14)
F251 0.14(5) 0.160(17) 0.15(3) -0.12(2) -0.06(3) 0.05(4)

loop_
_atom_type_symbol
_atom_type_scat_dispersion_real
_atom_type_scat_dispersion_imag
_atom_type_scat_Cromer_Mann_a1
_atom_type_scat_Cromer_Mann_b1
_atom_type_scat_Cromer_Mann_a2
_atom_type_scat_Cromer_Mann_b2
_atom_type_scat_Cromer_Mann_a3
_atom_type_scat_Cromer_Mann_b3
_atom_type_scat_Cromer_Mann_a4
_atom_type_scat_Cromer_Mann_b4
_atom_type_scat_Cromer_Mann_c
_atom_type_scat_source
C 0.0181 0.0091 2.3100 20.8439 1.0200 10.2075 1.5886 0.5687 0.8650 51.6512 0.2156 'International Tables Vol C 4.2.6.8 and 6.1.1.4'
H 0.0000 0.0000 0.4930 10.5109 0.3229 26.1257 0.1402 3.1424 0.0408 57.7998 0.0030 'International Tables Vol C 4.2.6.8 and 6.1.1.4'
P 0.2955 0.4335 6.4345 1.9067 4.1791 27.1570 1.7800 0.5260 1.4908 68.1645 1.1149 'International Tables Vol C 4.2.6.8 and 6.1.1.4'
Rh 0.0927 3.6045 19.2957 0.7515 14.3501 8.2176 4.7343 25.8749 1.2892 98.6062 5.3280 'International Tables Vol C 4.2.6.8 and 6.1.1.4'
Ga -1.2846 0.7763 15.2354 3.0669 6.7006 0.2412 4.3591 10.7805 2.9623 61.4135 1.7189 'International Tables Vol C 4.2.6.8 and 6.1.1.4'
N 0.0311 0.0180 12.2126 0.0057 3.1322 9.8933 2.0125 28.9975 1.1663 0.5826 -11.5290 'International Tables Vol C 4.2.6.8 and 6.1.1.4'
Al 0.2130 0.2455 6.4202 3.0387 1.9002 0.7426 1.5936 31.5472 1.9646 85.0886 1.1151 'International Tables Vol C 4.2.6.8 and 6.1.1.4'
O 0.0492 0.0322 3.0485 13.2771 2.2868 5.7011 1.5463 0.3239 0.8670 32.9089 0.2508 'International Tables Vol C 4.2.6.8 and 6.1.1.4'
F 0.0727 0.0534 3.5392 10.2825 2.6412 4.2944 1.5170 0.2615 1.0243 26.1476 0.2776 'International Tables Vol C 4.2.6.8 and 6.1.1.4'

loop_
_geom_angle_atom_site_label_1
_geom_angle_site_symmetry_1
_geom_angle_atom_site_label_2
_geom_angle_site_symmetry_2
_geom_angle_atom_site_label_3
_geom_angle_site_symmetry_3
_geom_angle
_geom_angle_publ_flag
Ga1 . Rh1 . P1 . 107.54(3) yes
Ga1 . Rh1 . P2 . 146.40(3) yes
P1 . Rh1 . P2 . 104.91(4) yes
Ga1 . Rh1 . H461 . 102.0 no
P1 . Rh1 . H461 . 77.0 no
P2 . Rh1 . H461 . 93.4 no
Ga1 . Rh1 . H1 . 75.7(7) no
P1 . Rh1 . H1 . 98(2) no
P2 . Rh1 . H1 . 91.4(6) no
H461 . Rh1 . H1 . 174.0 no
Ga1 . Rh1 . H2 . 73.9(6) no
P1 . Rh1 . H2 . 171(2) no
P2 . Rh1 . H2 . 75.4(4) no
H461 . Rh1 . H2 . 94.4 no
H1 . Rh1 . H2 . 90(3) no
Rh1 . Ga1 . N1 . 126.30(13) yes
Rh1 . Ga1 . N2 . 137.48(12) yes
N1 . Ga1 . N2 . 94.70(17) yes
Ga1 . N1 . C2 . 124.1(4) yes
Ga1 . N1 . C11 . 118.2(3) yes
C2 . N1 . C11 . 117.0(4) yes
Ga1 . N2 . C4 . 123.6(3) yes
Ga1 . N2 . C21 . 118.1(3) yes
C4 . N2 . C21 . 118.0(4) yes
C2 . C1 . H11 . 110.8 no
C2 . C1 . H12 . 110.8 no
H11 . C1 . H12 . 108.6 no
C2 . C1 . H13 . 111.7 no
H11 . C1 . H13 . 108.2 no
H12 . C1 . H13 . 106.6 no
C1 . C2 . N1 . 120.0(5) yes
C1 . C2 . C3 . 116.7(5) yes
N1 . C2 . C3 . 123.3(5) yes
C2 . C3 . C4 . 129.2(5) yes
C2 . C3 . H31 . 115.7 no
C4 . C3 . H31 . 115.1 no
C3 . C4 . N2 . 123.2(5) yes
C3 . C4 . C5 . 115.3(5) yes
N2 . C4 . C5 . 121.5(5) yes
C4 . C5 . H51 . 109.8 no
C4 . C5 . H52 . 110.1 no
H51 . C5 . H52 . 109.9 no
C4 . C5 . H53 . 108.7 no
H51 . C5 . H53 . 109.7 no
H52 . C5 . H53 . 108.7 no
N1 . C11 . C12 . 118.1(5) yes
N1 . C11 . C16 . 120.3(5) yes
C12 . C11 . C16 . 121.6(5) yes
C11 . C12 . C13 . 118.2(5) yes
C11 . C12 . C17 . 124.0(5) yes
C13 . C12 . C17 . 117.8(5) yes
C12 . C13 . C14 . 121.2(6) yes
C12 . C13 . H131 . 119.6 no
C14 . C13 . H131 . 119.2 no
C13 . C14 . C15 . 120.2(5) yes
C13 . C14 . H141 . 119.7 no
C15 . C14 . H141 . 120.1 no
C14 . C15 . C16 . 121.4(6) yes
C14 . C15 . H151 . 119.0 no
C16 . C15 . H151 . 119.6 no
C11 . C16 . C15 . 117.4(5) yes
C11 . C16 . C18 . 123.9(5) yes
C15 . C16 . C18 . 118.7(5) yes
C12 . C17 . C31 . 112.1(5) yes
C12 . C17 . C32 . 111.1(5) yes
C31 . C17 . C32 . 110.0(5) yes
C12 . C17 . H171 . 107.8 no
C31 . C17 . H171 . 107.9 no
C32 . C17 . H171 . 107.7 no
C16 . C18 . C33 . 111.5(5) yes
C16 . C18 . C34 . 111.6(5) yes
C33 . C18 . C34 . 109.0(6) yes
C16 . C18 . H181 . 107.3 no
C33 . C18 . H181 . 107.9 no
C34 . C18 . H181 . 109.5 no
N2 . C21 . C22 . 119.7(5) yes
N2 . C21 . C26 . 118.6(5) yes
C22 . C21 . C26 . 121.7(5) yes
C21 . C22 . C23 . 117.3(5) yes
C21 . C22 . C27 . 124.2(5) yes
C23 . C22 . C27 . 118.4(5) yes
C22 . C23 . C24 . 121.7(6) yes
C22 . C23 . H231 . 119.0 no
C24 . C23 . H231 . 119.3 no
C23 . C24 . C25 . 119.7(6) yes
C23 . C24 . H241 . 120.1 no
C25 . C24 . H241 . 120.2 no
C24 . C25 . C26 . 121.9(6) yes
C24 . C25 . H251 . 119.0 no
C26 . C25 . H251 . 119.1 no
C21 . C26 . C25 . 117.7(5) yes
C21 . C26 . C28 . 122.2(5) yes
C25 . C26 . C28 . 120.0(5) yes
C22 . C27 . C35 . 110.8(6) yes
C22 . C27 . C36 . 112.0(6) yes
C35 . C27 . C36 . 107.6(5) yes
C22 . C27 . H271 . 108.3 no
C35 . C27 . H271 . 109.3 no
C36 . C27 . H271 . 108.8 no
C26 . C28 . C37 . 112.8(6) yes
C26 . C28 . C38 . 112.5(6) yes
C37 . C28 . C38 . 111.1(6) yes
C26 . C28 . H281 . 107.4 no
C37 . C28 . H281 . 107.1 no
C38 . C28 . H281 . 105.5 no
C17 . C31 . H311 . 110.3 no
C17 . C31 . H312 . 108.8 no
H311 . C31 . H312 . 110.3 no
C17 . C31 . H313 . 109.5 no
H311 . C31 . H313 . 108.9 no
H312 . C31 . H313 . 108.9 no
C17 . C32 . H321 . 109.0 no
C17 . C32 . H322 . 110.8 no
H321 . C32 . H322 . 108.7 no
C17 . C32 . H323 . 111.5 no
H321 . C32 . H323 . 108.2 no
H322 . C32 . H323 . 108.6 no
C18 . C33 . H331 . 110.0 no
C18 . C33 . H332 . 109.7 no
H331 . C33 . H332 . 110.7 no
C18 . C33 . H333 . 107.5 no
H331 . C33 . H333 . 109.5 no
H332 . C33 . H333 . 109.3 no
C18 . C34 . H341 . 108.7 no
C18 . C34 . H342 . 108.7 no
H341 . C34 . H342 . 109.8 no
C18 . C34 . H343 . 109.7 no
H341 . C34 . H343 . 110.6 no
H342 . C34 . H343 . 109.3 no
C27 . C35 . H351 . 111.6 no
C27 . C35 . H352 . 109.3 no
H351 . C35 . H352 . 109.0 no
C27 . C35 . H353 . 108.5 no
H351 . C35 . H353 . 109.8 no
H352 . C35 . H353 . 108.6 no
C27 . C36 . H361 . 109.5 no
C27 . C36 . H362 . 109.1 no
H361 . C36 . H362 . 110.9 no
C27 . C36 . H363 . 108.0 no
H361 . C36 . H363 . 109.8 no
H362 . C36 . H363 . 109.5 no
C28 . C37 . H371 . 108.8 no
C28 . C37 . H372 . 109.3 no
H371 . C37 . H372 . 109.2 no
C28 . C37 . H373 . 110.2 no
H371 . C37 . H373 . 109.8 no
H372 . C37 . H373 . 109.5 no
C28 . C38 . H381 . 109.8 no
C28 . C38 . H382 . 107.7 no
H381 . C38 . H382 . 108.9 no
C28 . C38 . H383 . 110.4 no
H381 . C38 . H383 . 110.6 no
H382 . C38 . H383 . 109.4 no
Rh1 . P1 . C41 . 94.14(15) yes
Rh1 . P1 . C51 . 122.53(16) yes
C41 . P1 . C51 . 106.3(2) yes
Rh1 . P1 . C61 . 115.93(16) yes
C41 . P1 . C61 . 107.9(2) yes
C51 . P1 . C61 . 107.7(2) yes
Rh1 . P2 . C71 . 117.68(17) yes
Rh1 . P2 . C81 . 111.73(17) yes
C71 . P2 . C81 . 108.8(2) yes
Rh1 . P2 . C91 . 113.24(17) yes
C71 . P2 . C91 . 102.2(2) yes
C81 . P2 . C91 . 101.6(2) yes
P1 . C41 . C42 . 120.2(4) yes
P1 . C41 . C46 . 107.1(3) yes
C42 . C41 . C46 . 109.8(4) yes
P1 . C41 . H411 . 105.3 no
C42 . C41 . H411 . 107.1 no
C46 . C41 . H411 . 106.5 no
C41 . C42 . C43 . 109.8(4) yes
C41 . C42 . H421 . 109.8 no
C43 . C42 . H421 . 108.9 no
C41 . C42 . H422 . 108.9 no
C43 . C42 . H422 . 110.0 no
H421 . C42 . H422 . 109.4 no
C42 . C43 . C44 . 111.2(5) yes
C42 . C43 . H431 . 109.3 no
C44 . C43 . H431 . 111.5 no
C42 . C43 . H432 . 109.0 no
C44 . C43 . H432 . 108.2 no
H431 . C43 . H432 . 107.6 no
C43 . C44 . C45 . 111.1(5) yes
C43 . C44 . H441 . 111.1 no
C45 . C44 . H441 . 109.5 no
C43 . C44 . H442 . 109.1 no
C45 . C44 . H442 . 108.1 no
H441 . C44 . H442 . 107.9 no
C44 . C45 . C46 . 110.8(5) yes
C44 . C45 . H451 . 110.5 no
C46 . C45 . H451 . 109.8 no
C44 . C45 . H452 . 107.4 no
C46 . C45 . H452 . 108.0 no
H451 . C45 . H452 . 110.4 no
C41 . C46 . C45 . 112.8(4) yes
C41 . C46 . H461 . 107.9 no
C45 . C46 . H461 . 107.2 no
C41 . C46 . H462 . 109.0 no
C45 . C46 . H462 . 109.8 no
H461 . C46 . H462 . 110.1 no
P1 . C51 . C52 . 112.8(3) yes
P1 . C51 . C56 . 117.6(4) yes
C52 . C51 . C56 . 110.8(4) yes
P1 . C51 . H511 . 104.9 no
C52 . C51 . H511 . 103.4 no
C56 . C51 . H511 . 105.8 no
C51 . C52 . C53 . 110.9(4) yes
C51 . C52 . H521 . 109.4 no
C53 . C52 . H521 . 107.6 no
C51 . C52 . H522 . 109.9 no
C53 . C52 . H522 . 110.2 no
H521 . C52 . H522 . 108.7 no
C52 . C53 . C54 . 110.8(5) yes
C52 . C53 . H531 . 110.5 no
C54 . C53 . H531 . 109.5 no
C52 . C53 . H532 . 108.4 no
C54 . C53 . H532 . 109.1 no
H531 . C53 . H532 . 108.4 no
C53 . C54 . C55 . 111.6(5) yes
C53 . C54 . H541 . 109.3 no
C55 . C54 . H541 . 108.3 no
C53 . C54 . H542 . 109.3 no
C55 . C54 . H542 . 109.5 no
H541 . C54 . H542 . 108.9 no
C54 . C55 . C56 . 111.4(5) yes
C54 . C55 . H551 . 110.1 no
C56 . C55 . H551 . 109.4 no
C54 . C55 . H552 . 108.6 no
C56 . C55 . H552 . 108.5 no
H551 . C55 . H552 . 108.7 no
C55 . C56 . C51 . 110.3(5) yes
C55 . C56 . H561 . 109.6 no
C51 . C56 . H561 . 110.3 no
C55 . C56 . H562 . 109.7 no
C51 . C56 . H562 . 108.1 no
H561 . C56 . H562 . 108.8 no
P1 . C61 . C62 . 110.5(4) yes
P1 . C61 . C66 . 118.5(4) yes
C62 . C61 . C66 . 109.5(4) yes
P1 . C61 . H611 . 105.2 no
C62 . C61 . H611 . 105.9 no
C66 . C61 . H611 . 106.3 no
C61 . C62 . C63 . 111.1(5) yes
C61 . C62 . H621 . 108.0 no
C63 . C62 . H621 . 109.3 no
C61 . C62 . H622 . 108.3 no
C63 . C62 . H622 . 109.3 no
H621 . C62 . H622 . 110.8 no
C62 . C63 . C64 . 110.0(5) yes
C62 . C63 . H631 . 110.5 no
C64 . C63 . H631 . 107.7 no
C62 . C63 . H632 . 110.3 no
C64 . C63 . H632 . 110.7 no
H631 . C63 . H632 . 107.7 no
C63 . C64 . C65 . 110.9(5) yes
C63 . C64 . H641 . 110.7 no
C65 . C64 . H641 . 109.2 no
C63 . C64 . H642 . 108.5 no
C65 . C64 . H642 . 108.3 no
H641 . C64 . H642 . 109.2 no
C64 . C65 . C66 . 111.8(5) yes
C64 . C65 . H651 . 109.3 no
C66 . C65 . H651 . 107.6 no
C64 . C65 . H652 . 110.0 no
C66 . C65 . H652 . 110.4 no
H651 . C65 . H652 . 107.5 no
C61 . C66 . C65 . 110.9(5) yes
C61 . C66 . H661 . 108.8 no
C65 . C66 . H661 . 108.5 no
C61 . C66 . H662 . 110.9 no
C65 . C66 . H662 . 109.5 no
H661 . C66 . H662 . 108.1 no
P2 . C71 . C72 . 119.1(4) yes
P2 . C71 . C76 . 113.1(4) yes
C72 . C71 . C76 . 109.6(4) yes
P2 . C71 . H711 . 103.3 no
C72 . C71 . H711 . 106.1 no
C76 . C71 . H711 . 104.0 no
C71 . C72 . C73 . 109.9(5) yes
C71 . C72 . H721 . 110.9 no
C73 . C72 . H721 . 109.7 no
C71 . C72 . H722 . 109.2 no
C73 . C72 . H722 . 108.3 no
H721 . C72 . H722 . 108.8 no
C72 . C73 . C74 . 112.1(5) yes
C72 . C73 . H731 . 109.3 no
C74 . C73 . H731 . 109.0 no
C72 . C73 . H732 . 109.7 no
C74 . C73 . H732 . 107.2 no
H731 . C73 . H732 . 109.4 no
C73 . C74 . C75 . 111.7(5) yes
C73 . C74 . H741 . 108.3 no
C75 . C74 . H741 . 110.2 no
C73 . C74 . H742 . 107.5 no
C75 . C74 . H742 . 109.2 no
H741 . C74 . H742 . 109.9 no
C74 . C75 . C76 . 111.1(5) yes
C74 . C75 . H751 . 109.7 no
C76 . C75 . H751 . 109.4 no
C74 . C75 . H752 . 109.1 no
C76 . C75 . H752 . 108.0 no
H751 . C75 . H752 . 109.5 no
C75 . C76 . C71 . 109.9(5) yes
C75 . C76 . H761 . 109.5 no
C71 . C76 . H761 . 111.5 no
C75 . C76 . H762 . 109.0 no
C71 . C76 . H762 . 107.7 no
H761 . C76 . H762 . 109.2 no
P2 . C81 . C82 . 114.9(4) yes
P2 . C81 . C86 . 116.8(4) yes
C82 . C81 . C86 . 109.7(4) yes
P2 . C81 . H811 . 105.0 no
C82 . C81 . H811 . 103.2 no
C86 . C81 . H811 . 105.7 no
C81 . C82 . C83 . 110.7(5) yes
C81 . C82 . H821 . 108.4 no
C83 . C82 . H821 . 107.5 no
C81 . C82 . H822 . 111.0 no
C83 . C82 . H822 . 109.6 no
H821 . C82 . H822 . 109.5 no
C82 . C83 . C84 . 111.5(5) yes
C82 . C83 . H831 . 109.1 no
C84 . C83 . H831 . 109.1 no
C82 . C83 . H832 . 108.9 no
C84 . C83 . H832 . 108.2 no
H831 . C83 . H832 . 109.9 no
C83 . C84 . C85 . 111.1(5) yes
C83 . C84 . H841 . 109.5 no
C85 . C84 . H841 . 109.9 no
C83 . C84 . H842 . 109.1 no
C85 . C84 . H842 . 108.1 no
H841 . C84 . H842 . 109.1 no
C84 . C85 . C86 . 111.2(5) yes
C84 . C85 . H851 . 110.4 no
C86 . C85 . H851 . 109.3 no
C84 . C85 . H852 . 107.7 no
C86 . C85 . H852 . 108.1 no
H851 . C85 . H852 . 110.1 no
C81 . C86 . C85 . 109.9(5) yes
C81 . C86 . H861 . 108.5 no
C85 . C86 . H861 . 109.9 no
C81 . C86 . H862 . 110.1 no
C85 . C86 . H862 . 109.0 no
H861 . C86 . H862 . 109.5 no
P2 . C91 . C92 . 114.3(4) yes
P2 . C91 . C96 . 111.1(4) yes
C92 . C91 . C96 . 109.8(4) yes
P2 . C91 . H911 . 107.6 no
C92 . C91 . H911 . 107.0 no
C96 . C91 . H911 . 106.6 no
C91 . C92 . C93 . 110.5(4) yes
C91 . C92 . H921 . 108.7 no
C93 . C92 . H921 . 109.0 no
C91 . C92 . H922 . 109.6 no
C93 . C92 . H922 . 109.0 no
H921 . C92 . H922 . 110.1 no
C92 . C93 . C94 . 111.6(5) yes
C92 . C93 . H931 . 110.0 no
C94 . C93 . H931 . 107.9 no
C92 . C93 . H932 . 110.1 no
C94 . C93 . H932 . 108.4 no
H931 . C93 . H932 . 108.8 no
C93 . C94 . C95 . 110.5(5) yes
C93 . C94 . H941 . 110.9 no
C95 . C94 . H941 . 109.3 no
C93 . C94 . H942 . 106.7 no
C95 . C94 . H942 . 109.9 no
H941 . C94 . H942 . 109.5 no
C94 . C95 . C96 . 110.9(5) yes
C94 . C95 . H951 . 108.9 no
C96 . C95 . H951 . 109.6 no
C94 . C95 . H952 . 108.9 no
C96 . C95 . H952 . 108.2 no
H951 . C95 . H952 . 110.2 no
C95 . C96 . C91 . 111.7(5) yes
C95 . C96 . H961 . 109.2 no
C91 . C96 . H961 . 108.8 no
C95 . C96 . H962 . 108.5 no
C91 . C96 . H962 . 109.3 no
H961 . C96 . H962 . 109.3 no
O1 . Al1 . O2 . 110.8(2) yes
O1 . Al1 . O3 . 109.0(2) yes
O2 . Al1 . O3 . 110.8(3) yes
O1 . Al1 . O4 . 106.5(2) yes
O2 . Al1 . O4 . 111.8(2) yes
O3 . Al1 . O4 . 107.7(2) yes
O1 . Al1 . O12 . 108.8(3) yes
O1 . Al1 . O3 . 109.0(2) yes
O12 . Al1 . O3 . 129.2(3) yes
O1 . Al1 . O4 . 106.5(2) yes
O12 . Al1 . O4 . 92.6(3) yes
O3 . Al1 . O4 . 107.7(2) yes
O1 . Al1 . O2 . 110.8(2) yes
O1 . Al1 . O13 . 121.3(3) yes
O2 . Al1 . O13 . 89.0(3) yes
O1 . Al1 . O4 . 106.5(2) yes
O2 . Al1 . O4 . 111.8(2) yes
O13 . Al1 . O4 . 116.3(3) yes
O1 . Al1 . O12 . 108.8(3) yes
O1 . Al1 . O13 . 121.3(3) yes
O12 . Al1 . O13 . 107.5(3) yes
O1 . Al1 . O4 . 106.5(2) yes
O12 . Al1 . O4 . 92.6(3) yes
O13 . Al1 . O4 . 116.3(3) yes
O1 . Al1 . O2 . 110.8(2) yes
O1 . Al1 . O3 . 109.0(2) yes
O2 . Al1 . O3 . 110.8(3) yes
O1 . Al1 . O14 . 100.5(3) yes
O2 . Al1 . O14 . 126.5(4) yes
O3 . Al1 . O14 . 97.6(3) yes
O1 . Al1 . O12 . 108.8(3) yes
O1 . Al1 . O3 . 109.0(2) yes
O12 . Al1 . O3 . 129.2(3) yes
O1 . Al1 . O14 . 100.5(3) yes
O12 . Al1 . O14 . 107.4(4) yes
O3 . Al1 . O14 . 97.6(3) yes
O1 . Al1 . O2 . 110.8(2) yes
O1 . Al1 . O13 . 121.3(3) yes
O2 . Al1 . O13 . 89.0(3) yes
O1 . Al1 . O14 . 100.5(3) yes
O2 . Al1 . O14 . 126.5(4) yes
O13 . Al1 . O14 . 110.6(3) yes
O1 . Al1 . O12 . 108.8(3) yes
O1 . Al1 . O13 . 121.3(3) yes
O12 . Al1 . O13 . 107.5(3) yes
O1 . Al1 . O14 . 100.5(3) yes
O12 . Al1 . O14 . 107.4(4) yes
O13 . Al1 . O14 . 110.6(3) yes
Al1 . O1 . C111 . 156.5(2) yes
O1 . C111 . C112 . 109.74(5) yes
O1 . C111 . C113 . 109.55(5) yes
C112 . C111 . C113 . 109.15(5) yes
O1 . C111 . C114 . 109.87(5) yes
C112 . C111 . C114 . 109.30(5) yes
C113 . C111 . C114 . 109.22(5) yes
O1 . C111 . C115 . 109.74(5) yes
O1 . C111 . C116 . 109.81(5) yes
C115 . C111 . C116 . 109.27(5) yes
O1 . C111 . C117 . 109.56(5) yes
C115 . C111 . C117 . 109.22(5) yes
C116 . C111 . C117 . 109.22(5) yes
C111 . C112 . F11 . 110.19(5) yes
C111 . C112 . F12 . 110.10(5) yes
F11 . C112 . F12 . 108.79(5) yes
C111 . C112 . F13 . 110.17(5) yes
F11 . C112 . F13 . 108.79(5) yes
F12 . C112 . F13 . 108.76(5) yes
C111 . C113 . F14 . 110.10(5) yes
C111 . C113 . F15 . 110.12(5) yes
F14 . C113 . F15 . 108.80(5) yes
C111 . C113 . F16 . 110.19(5) yes
F14 . C113 . F16 . 108.78(5) yes
F15 . C113 . F16 . 108.81(5) yes
C111 . C114 . F17 . 110.18(5) yes
C111 . C114 . F18 . 110.10(5) yes
F17 . C114 . F18 . 108.76(5) yes
C111 . C114 . F19 . 110.16(5) yes
F17 . C114 . F19 . 108.79(5) yes
F18 . C114 . F19 . 108.80(5) yes
C111 . C115 . F111 . 110.13(5) yes
C111 . C115 . F112 . 110.14(5) yes
F111 . C115 . F112 . 108.80(5) yes
C111 . C115 . F113 . 110.14(5) yes
F111 . C115 . F113 . 108.79(5) yes
F112 . C115 . F113 . 108.80(5) yes
C111 . C116 . F114 . 110.14(5) yes
C111 . C116 . F115 . 110.15(5) yes
F114 . C116 . F115 . 108.80(5) yes
C111 . C116 . F116 . 110.12(5) yes
F114 . C116 . F116 . 108.79(5) yes
F115 . C116 . F116 . 108.80(5) yes
C111 . C117 . F117 . 110.14(5) yes
C111 . C117 . F118 . 110.17(5) yes
F117 . C117 . F118 . 108.80(5) yes
C111 . C117 . F119 . 110.11(5) yes
F117 . C117 . F119 . 108.78(5) yes
F118 . C117 . F119 . 108.80(5) yes
Al1 . O2 . C121 . 154.4(3) yes
Al1 . O12 . C121 . 152.5(4) yes
O2 . C121 . C122 . 109.71(5) yes
O2 . C121 . C123 . 109.66(5) yes
C122 . C121 . C123 . 109.29(5) yes
O2 . C121 . C124 . 109.65(5) yes
C122 . C121 . C124 . 109.32(5) yes
C123 . C121 . C124 . 109.20(5) yes
O12 . C121 . C125 . 109.74(5) yes
O12 . C121 . C126 . 109.77(5) yes
C125 . C121 . C126 . 109.19(5) yes
O12 . C121 . C127 . 109.75(5) yes
C125 . C121 . C127 . 109.15(5) yes
C126 . C121 . C127 . 109.22(5) yes
C121 . C122 . F21 . 110.15(5) yes
C121 . C122 . F22 . 110.12(5) yes
F21 . C122 . F22 . 108.83(5) yes
C121 . C122 . F23 . 110.11(5) yes
F21 . C122 . F23 . 108.80(5) yes
F22 . C122 . F23 . 108.79(5) yes
C121 . C123 . F24 . 110.18(5) yes
C121 . C123 . F25 . 110.15(5) yes
F24 . C123 . F25 . 108.81(5) yes
C121 . C123 . F26 . 110.13(5) yes
F24 . C123 . F26 . 108.74(5) yes
F25 . C123 . F26 . 108.79(5) yes
C121 . C124 . F27 . 110.18(5) yes
C121 . C124 . F28 . 110.11(5) yes
F27 . C124 . F28 . 108.80(5) yes
C121 . C124 . F29 . 110.13(5) yes
F27 . C124 . F29 . 108.80(5) yes
F28 . C124 . F29 . 108.78(5) yes
C121 . C125 . F121 . 110.15(5) yes
C121 . C125 . F122 . 110.14(5) yes
F121 . C125 . F122 . 108.80(5) yes
C121 . C125 . F123 . 110.15(5) yes
F121 . C125 . F123 . 108.78(5) yes
F122 . C125 . F123 . 108.78(5) yes
C121 . C126 . F124 . 110.14(5) yes
C121 . C126 . F125 . 110.12(5) yes
F124 . C126 . F125 . 108.80(5) yes
C121 . C126 . F126 . 110.14(5) yes
F124 . C126 . F126 . 108.81(5) yes
F125 . C126 . F126 . 108.80(5) yes
C121 . C127 . F127 . 110.16(5) yes
C121 . C127 . F128 . 110.15(5) yes
F127 . C127 . F128 . 108.79(5) yes
C121 . C127 . F129 . 110.13(5) yes
F127 . C127 . F129 . 108.77(5) yes
F128 . C127 . F129 . 108.80(5) yes
Al1 . O3 . C131 . 152.7(4) yes
Al1 . O13 . C131 . 153.7(5) yes
O3 . C131 . C132 . 109.74(5) yes
O3 . C131 . C133 . 109.75(5) yes
C132 . C131 . C133 . 109.19(5) yes
O3 . C131 . C134 . 109.77(5) yes
C132 . C131 . C134 . 109.20(5) yes
C133 . C131 . C134 . 109.18(5) yes
O13 . C131 . C135 . 109.70(5) yes
O13 . C131 . C136 . 109.71(5) yes
C135 . C131 . C136 . 109.28(5) yes
O13 . C131 . C137 . 109.71(5) yes
C135 . C131 . C137 . 109.19(5) yes
C136 . C131 . C137 . 109.23(5) yes
C131 . C132 . F31 . 110.15(5) yes
C131 . C132 . F32 . 110.12(5) yes
F31 . C132 . F32 . 108.80(5) yes
C131 . C132 . F33 . 110.14(5) yes
F31 . C132 . F33 . 108.79(5) yes
F32 . C132 . F33 . 108.80(5) yes
C131 . C133 . F34 . 110.14(5) yes
C131 . C133 . F35 . 110.11(5) yes
F34 . C133 . F35 . 108.79(5) yes
C131 . C133 . F36 . 110.17(5) yes
F34 . C133 . F36 . 108.79(5) yes
F35 . C133 . F36 . 108.80(5) yes
C131 . C134 . F37 . 110.14(5) yes
C131 . C134 . F38 . 110.13(5) yes
F37 . C134 . F38 . 108.79(5) yes
C131 . C134 . F39 . 110.15(5) yes
F37 . C134 . F39 . 108.78(5) yes
F38 . C134 . F39 . 108.81(5) yes
C131 . C135 . F131 . 110.13(5) yes
C131 . C135 . F132 . 110.14(5) yes
F131 . C135 . F132 . 108.82(5) yes
C131 . C135 . F133 . 110.13(5) yes
F131 . C135 . F133 . 108.78(5) yes
F132 . C135 . F133 . 108.80(5) yes
C131 . C136 . F134 . 110.14(5) yes
C131 . C136 . F135 . 110.11(5) yes
F134 . C136 . F135 . 108.81(5) yes
C131 . C136 . F136 . 110.13(5) yes
F134 . C136 . F136 . 108.81(5) yes
F135 . C136 . F136 . 108.81(5) yes
C131 . C137 . F137 . 110.14(5) yes
C131 . C137 . F138 . 110.12(5) yes
F137 . C137 . F138 . 108.81(5) yes
C131 . C137 . F139 . 110.14(5) yes
F137 . C137 . F139 . 108.79(5) yes
F138 . C137 . F139 . 108.81(5) yes
Al1 . O4 . C141 . 155.2(3) yes
Al1 . O14 . C141 . 165.2(5) yes
O4 . C141 . C142 . 109.77(5) yes
O4 . C141 . C143 . 109.71(5) yes
C142 . C141 . C143 . 109.17(5) yes
O4 . C141 . C144 . 109.72(5) yes
C142 . C141 . C144 . 109.17(5) yes
C143 . C141 . C144 . 109.28(5) yes
O14 . C141 . C145 . 109.71(5) yes
O14 . C141 . C146 . 109.70(5) yes
C145 . C141 . C146 . 109.24(5) yes
O14 . C141 . C147 . 109.72(5) yes
C145 . C141 . C147 . 109.24(5) yes
C146 . C141 . C147 . 109.22(5) yes
C141 . C142 . F41 . 110.12(5) yes
C141 . C142 . F42 . 110.12(5) yes
F41 . C142 . F42 . 108.80(5) yes
C141 . C142 . F43 . 110.14(5) yes
F41 . C142 . F43 . 108.79(5) yes
F42 . C142 . F43 . 108.83(5) yes
C141 . C143 . F44 . 110.18(5) yes
C141 . C143 . F45 . 110.07(5) yes
F44 . C143 . F45 . 108.80(5) yes
C141 . C143 . F46 . 110.17(5) yes
F44 . C143 . F46 . 108.79(5) yes
F45 . C143 . F46 . 108.81(5) yes
C141 . C144 . F47 . 110.10(5) yes
C141 . C144 . F48 . 110.15(5) yes
F47 . C144 . F48 . 108.83(5) yes
C141 . C144 . F49 . 110.16(5) yes
F47 . C144 . F49 . 108.82(5) yes
F48 . C144 . F49 . 108.75(5) yes
C141 . C145 . F141 . 110.15(5) yes
C141 . C145 . F142 . 110.13(5) yes
F141 . C145 . F142 . 108.79(5) yes
C141 . C145 . F143 . 110.15(5) yes
F141 . C145 . F143 . 108.79(5) yes
F142 . C145 . F143 . 108.80(5) yes
C141 . C146 . F144 . 110.15(5) yes
C141 . C146 . F145 . 110.14(5) yes
F144 . C146 . F145 . 108.80(5) yes
C141 . C146 . F146 . 110.13(5) yes
F144 . C146 . F146 . 108.80(5) yes
F145 . C146 . F146 . 108.79(5) yes
C141 . C147 . F147 . 110.13(5) yes
C141 . C147 . F148 . 110.13(5) yes
F147 . C147 . F148 . 108.80(5) yes
C141 . C147 . F149 . 110.14(5) yes
F147 . C147 . F149 . 108.80(5) yes
F148 . C147 . F149 . 108.81(5) yes
C152 . C151 . C156 . 121.4(8) yes
C152 . C151 . F51 . 118.8(10) yes
C156 . C151 . F51 . 119.7(9) yes
C152 . C151 . C156 . 121.4(8) yes
C152 . C151 . H1511 . 119.0 no
C156 . C151 . H1511 . 119.5 no
C151 . C152 . C153 . 118.1(9) yes
C151 . C152 . H1521 . 119.9 no
C153 . C152 . H1521 . 122.0 no
C152 . C153 . C154 . 121.0(9) yes
C152 . C153 . H1531 . 119.1 no
C154 . C153 . H1531 . 119.8 no
C153 . C154 . C155 . 120.3(9) yes
C153 . C154 . H1541 . 119.6 no
C155 . C154 . H1541 . 120.1 no
C154 . C155 . C156 . 120.3(8) yes
C154 . C155 . H1551 . 119.7 no
C156 . C155 . H1551 . 120.0 no
C154 . C155 . C156 . 120.3(8) yes
C154 . C155 . F151 . 120.9(12) yes
C156 . C155 . F151 . 118.7(11) yes
C155 . C156 . C151 . 118.8(7) yes
C155 . C156 . H1561 . 121.5 no
C151 . C156 . H1561 . 119.6 no
C155 . C156 . F251 . 119.1(11) yes
C151 . C156 . F251 . 122.0(11) yes
C46 . H461 . Rh1 . 126.4 no

loop_
_geom_bond_atom_site_label_1
_geom_bond_site_symmetry_1
_geom_bond_atom_site_label_2
_geom_bond_site_symmetry_2
_geom_bond_distance
_geom_bond_publ_flag
Rh1 . Ga1 . 2.3678(6) yes
Rh1 . P1 . 2.3774(11) yes
Rh1 . P2 . 2.3731(12) yes
Rh1 . H461 . 2.103 no
Rh1 . H1 . 1.516(10) no
Rh1 . H2 . 1.516(10) no
Ga1 . N1 . 1.952(4) yes
Ga1 . N2 . 1.981(4) yes
N1 . C2 . 1.351(7) yes
N1 . C11 . 1.449(7) yes
N2 . C4 . 1.340(6) yes
N2 . C21 . 1.452(6) yes
C1 . C2 . 1.511(7) yes
C1 . H11 . 0.956 no
C1 . H12 . 0.956 no
C1 . H13 . 0.961 no
C2 . C3 . 1.377(8) yes
C3 . C4 . 1.397(8) yes
C3 . H31 . 0.906 no
C4 . C5 . 1.513(7) yes
C5 . H51 . 0.965 no
C5 . H52 . 0.962 no
C5 . H53 . 0.950 no
C11 . C12 . 1.395(8) yes
C11 . C16 . 1.406(8) yes
C12 . C13 . 1.406(8) yes
C12 . C17 . 1.524(8) yes
C13 . C14 . 1.361(9) yes
C13 . H131 . 0.931 no
C14 . C15 . 1.382(9) yes
C14 . H141 . 0.919 no
C15 . C16 . 1.401(8) yes
C15 . H151 . 0.928 no
C16 . C18 . 1.510(8) yes
C17 . C31 . 1.531(8) yes
C17 . C32 . 1.545(8) yes
C17 . H171 . 0.983 no
C18 . C33 . 1.532(9) yes
C18 . C34 . 1.537(9) yes
C18 . H181 . 0.985 no
C21 . C22 . 1.415(8) yes
C21 . C26 . 1.393(8) yes
C22 . C23 . 1.400(8) yes
C22 . C27 . 1.525(8) yes
C23 . C24 . 1.362(10) yes
C23 . H231 . 0.928 no
C24 . C25 . 1.381(10) yes
C24 . H241 . 0.937 no
C25 . C26 . 1.389(8) yes
C25 . H251 . 0.926 no
C26 . C28 . 1.522(8) yes
C27 . C35 . 1.515(9) yes
C27 . C36 . 1.532(11) yes
C27 . H271 . 0.983 no
C28 . C37 . 1.524(9) yes
C28 . C38 . 1.498(11) yes
C28 . H281 . 0.985 no
C31 . H311 . 0.958 no
C31 . H312 . 0.963 no
C31 . H313 . 0.950 no
C32 . H321 . 0.957 no
C32 . H322 . 0.970 no
C32 . H323 . 0.959 no
C33 . H331 . 0.951 no
C33 . H332 . 0.961 no
C33 . H333 . 0.954 no
C34 . H341 . 0.956 no
C34 . H342 . 0.971 no
C34 . H343 . 0.965 no
C35 . H351 . 0.959 no
C35 . H352 . 0.949 no
C35 . H353 . 0.947 no
C36 . H361 . 0.963 no
C36 . H362 . 0.957 no
C36 . H363 . 0.961 no
C37 . H371 . 0.967 no
C37 . H372 . 0.967 no
C37 . H373 . 0.979 no
C38 . H381 . 0.954 no
C38 . H382 . 0.964 no
C38 . H383 . 0.972 no
P1 . C41 . 1.864(5) yes
P1 . C51 . 1.867(5) yes
P1 . C61 . 1.862(5) yes
P2 . C71 . 1.871(5) yes
P2 . C81 . 1.861(5) yes
P2 . C91 . 1.851(5) yes
C41 . C42 . 1.542(7) yes
C41 . C46 . 1.541(7) yes
C41 . H411 . 0.964 no
C42 . C43 . 1.540(8) yes
C42 . H421 . 0.964 no
C42 . H422 . 0.977 no
C43 . C44 . 1.527(9) yes
C43 . H431 . 0.977 no
C43 . H432 . 0.982 no
C44 . C45 . 1.508(8) yes
C44 . H441 . 0.972 no
C44 . H442 . 0.959 no
C45 . C46 . 1.533(7) yes
C45 . H451 . 0.962 no
C45 . H452 . 0.954 no
C46 . H461 . 0.972 no
C46 . H462 . 0.966 no
C51 . C52 . 1.536(7) yes
C51 . C56 . 1.532(7) yes
C51 . H511 . 0.971 no
C52 . C53 . 1.535(7) yes
C52 . H521 . 0.971 no
C52 . H522 . 0.965 no
C53 . C54 . 1.517(8) yes
C53 . H531 . 0.971 no
C53 . H532 . 0.977 no
C54 . C55 . 1.537(9) yes
C54 . H541 . 0.974 no
C54 . H542 . 0.968 no
C55 . C56 . 1.544(7) yes
C55 . H551 . 0.982 no
C55 . H552 . 0.976 no
C56 . H561 . 0.966 no
C56 . H562 . 0.966 no
C61 . C62 . 1.535(7) yes
C61 . C66 . 1.541(7) yes
C61 . H611 . 0.985 no
C62 . C63 . 1.538(8) yes
C62 . H621 . 0.967 no
C62 . H622 . 0.973 no
C63 . C64 . 1.516(9) yes
C63 . H631 . 0.959 no
C63 . H632 . 0.968 no
C64 . C65 . 1.537(9) yes
C64 . H641 . 0.969 no
C64 . H642 . 0.977 no
C65 . C66 . 1.544(8) yes
C65 . H651 . 0.971 no
C65 . H652 . 0.968 no
C66 . H661 . 0.966 no
C66 . H662 . 0.978 no
C71 . C72 . 1.539(7) yes
C71 . C76 . 1.537(7) yes
C71 . H711 . 0.983 no
C72 . C73 . 1.542(8) yes
C72 . H721 . 0.968 no
C72 . H722 . 0.971 no
C73 . C74 . 1.515(9) yes
C73 . H731 . 0.969 no
C73 . H732 . 0.957 no
C74 . C75 . 1.518(10) yes
C74 . H741 . 0.954 no
C74 . H742 . 0.962 no
C75 . C76 . 1.538(8) yes
C75 . H751 . 0.971 no
C75 . H752 . 0.973 no
C76 . H761 . 0.976 no
C76 . H762 . 0.965 no
C81 . C82 . 1.530(7) yes
C81 . C86 . 1.532(7) yes
C81 . H811 . 0.983 no
C82 . C83 . 1.529(7) yes
C82 . H821 . 0.974 no
C82 . H822 . 0.974 no
C83 . C84 . 1.524(9) yes
C83 . H831 . 0.971 no
C83 . H832 . 0.972 no
C84 . C85 . 1.510(9) yes
C84 . H841 . 0.975 no
C84 . H842 . 0.973 no
C85 . C86 . 1.531(7) yes
C85 . H851 . 0.959 no
C85 . H852 . 0.971 no
C86 . H861 . 0.965 no
C86 . H862 . 0.966 no
C91 . C92 . 1.537(7) yes
C91 . C96 . 1.527(7) yes
C91 . H911 . 0.987 no
C92 . C93 . 1.529(8) yes
C92 . H921 . 0.963 no
C92 . H922 . 0.962 no
C93 . C94 . 1.520(9) yes
C93 . H931 . 0.972 no
C93 . H932 . 0.967 no
C94 . C95 . 1.526(8) yes
C94 . H941 . 0.970 no
C94 . H942 . 0.972 no
C95 . C96 . 1.529(8) yes
C95 . H951 . 0.978 no
C95 . H952 . 0.976 no
C96 . H961 . 0.963 no
C96 . H962 . 0.977 no
Al1 . O1 . 1.719(4) yes
Al1 . O2 . 1.699(5) yes
Al1 . O3 . 1.749(6) yes
Al1 . O4 . 1.713(5) yes
Al1 . O1 . 1.719(4) yes
Al1 . O12 . 1.721(6) yes
Al1 . O3 . 1.749(6) yes
Al1 . O4 . 1.713(5) yes
Al1 . O1 . 1.719(4) yes
Al1 . O2 . 1.699(5) yes
Al1 . O13 . 1.727(6) yes
Al1 . O4 . 1.713(5) yes
Al1 . O1 . 1.719(4) yes
Al1 . O12 . 1.721(6) yes
Al1 . O13 . 1.727(6) yes
Al1 . O4 . 1.713(5) yes
Al1 . O1 . 1.719(4) yes
Al1 . O2 . 1.699(5) yes
Al1 . O3 . 1.749(6) yes
Al1 . O14 . 1.669(6) yes
Al1 . O1 . 1.719(4) yes
Al1 . O12 . 1.721(6) yes
Al1 . O3 . 1.749(6) yes
Al1 . O14 . 1.669(6) yes
Al1 . O1 . 1.719(4) yes
Al1 . O2 . 1.699(5) yes
Al1 . O13 . 1.727(6) yes
Al1 . O14 . 1.669(6) yes
Al1 . O1 . 1.719(4) yes
Al1 . O12 . 1.721(6) yes
Al1 . O13 . 1.727(6) yes
Al1 . O14 . 1.669(6) yes
O1 . C111 . 1.326(3) yes
C111 . C112 . 1.547(3) yes
C111 . C113 . 1.535(3) yes
C111 . C114 . 1.546(3) yes
C111 . C115 . 1.533(4) yes
C111 . C116 . 1.533(4) yes
C111 . C117 . 1.539(4) yes
C112 . F11 . 1.333(4) yes
C112 . F12 . 1.333(5) yes
C112 . F13 . 1.344(5) yes
C113 . F14 . 1.351(5) yes
C113 . F15 . 1.347(5) yes
C113 . F16 . 1.336(5) yes
C114 . F17 . 1.337(5) yes
C114 . F18 . 1.350(5) yes
C114 . F19 . 1.337(5) yes
C115 . F111 . 1.352(6) yes
C115 . F112 . 1.344(6) yes
C115 . F113 . 1.347(6) yes
C116 . F114 . 1.341(6) yes
C116 . F115 . 1.345(6) yes
C116 . F116 . 1.351(6) yes
C117 . F117 . 1.350(6) yes
C117 . F118 . 1.344(6) yes
C117 . F119 . 1.362(6) yes
O2 . C121 . 1.330(5) yes
O12 . C121 . 1.319(6) yes
C121 . C122 . 1.516(3) yes
C121 . C123 . 1.551(3) yes
C121 . C124 . 1.536(3) yes
C121 . C125 . 1.555(4) yes
C121 . C126 . 1.530(4) yes
C121 . C127 . 1.550(4) yes
C122 . F21 . 1.353(5) yes
C122 . F22 . 1.348(5) yes
C122 . F23 . 1.339(5) yes
C123 . F24 . 1.343(5) yes
C123 . F25 . 1.342(5) yes
C123 . F26 . 1.345(5) yes
C124 . F27 . 1.342(5) yes
C124 . F28 . 1.362(5) yes
C124 . F29 . 1.340(5) yes
C125 . F121 . 1.351(6) yes
C125 . F122 . 1.343(6) yes
C125 . F123 . 1.366(6) yes
C126 . F124 . 1.342(6) yes
C126 . F125 . 1.355(6) yes
C126 . F126 . 1.342(6) yes
C127 . F127 . 1.361(5) yes
C127 . F128 . 1.342(6) yes
C127 . F129 . 1.344(6) yes
O3 . C131 . 1.323(5) yes
O13 . C131 . 1.339(5) yes
C131 . C132 . 1.537(4) yes
C131 . C133 . 1.540(4) yes
C131 . C134 . 1.540(4) yes
C131 . C135 . 1.534(4) yes
C131 . C136 . 1.522(4) yes
C131 . C137 . 1.530(4) yes
C132 . F31 . 1.362(5) yes
C132 . F32 . 1.352(5) yes
C132 . F33 . 1.341(5) yes
C133 . F34 . 1.360(5) yes
C133 . F35 . 1.344(5) yes
C133 . F36 . 1.353(5) yes
C134 . F37 . 1.356(5) yes
C134 . F38 . 1.352(5) yes
C134 . F39 . 1.340(5) yes
C135 . F131 . 1.349(5) yes
C135 . F132 . 1.353(6) yes
C135 . F133 . 1.355(5) yes
C136 . F134 . 1.343(5) yes
C136 . F135 . 1.352(6) yes
C136 . F136 . 1.350(6) yes
C137 . F137 . 1.347(6) yes
C137 . F138 . 1.359(5) yes
C137 . F139 . 1.347(6) yes
O4 . C141 . 1.331(4) yes
O14 . C141 . 1.329(6) yes
C141 . C142 . 1.522(3) yes
C141 . C143 . 1.534(3) yes
C141 . C144 . 1.539(3) yes
C141 . C145 . 1.546(4) yes
C141 . C146 . 1.538(4) yes
C141 . C147 . 1.531(4) yes
C142 . F41 . 1.357(5) yes
C142 . F42 . 1.355(5) yes
C142 . F43 . 1.352(5) yes
C143 . F44 . 1.351(5) yes
C143 . F45 . 1.357(5) yes
C143 . F46 . 1.354(5) yes
C144 . F47 . 1.343(5) yes
C144 . F48 . 1.352(5) yes
C144 . F49 . 1.363(5) yes
C145 . F141 . 1.345(6) yes
C145 . F142 . 1.356(6) yes
C145 . F143 . 1.360(6) yes
C146 . F144 . 1.348(6) yes
C146 . F145 . 1.349(6) yes
C146 . F146 . 1.346(6) yes
C147 . F147 . 1.352(6) yes
C147 . F148 . 1.341(6) yes
C147 . F149 . 1.346(6) yes
C151 . C152 . 1.386(12) yes
C151 . C156 . 1.358(11) yes
C151 . F51 . 1.184(8) yes
C151 . C152 . 1.386(12) yes
C151 . C156 . 1.358(11) yes
C151 . H1511 . 0.929 no
C152 . C153 . 1.398(12) yes
C152 . H1521 . 0.982 no
C153 . C154 . 1.345(14) yes
C153 . H1531 . 0.943 no
C154 . C155 . 1.371(13) yes
C154 . H1541 . 0.934 no
C155 . C156 . 1.397(12) yes
C155 . H1551 . 0.930 no
C155 . C156 . 1.397(12) yes
C155 . F151 . 1.167(8) yes
C156 . H1561 . 0.926 no
C156 . F251 . 1.166(8) yes

loop_
_platon_squeeze_void_nr
_platon_squeeze_void_average_x
_platon_squeeze_void_average_y
_platon_squeeze_void_average_z
_platon_squeeze_void_volume
_platon_squeeze_void_count_electrons
_platon_squeeze_void_content
1 0.000 0.000 0.500 495 72 ' '
